data_7713467
loop_
_publ_author_name
'Mikhailenko, Maxim V.'
'Ivanov, Vladislav V.'
'Shestakov, Alexander F.'
'Kuzmin, Alexey V.'
'Khasanov, Salavat S.'
'Otsuka, Akihiro'
'Yamochi, Hideki'
'Kitagawa, Hiroshi'
'Konarev, Dmitri V.'

_publ_section_title
;
 Magnetic behavior and ground spin states for coordination
 {L.[M(II)(Hal)2]3}(3-) assemblies (Hal = Cl or I) of radical trianion
 hexacyanohexaazatriphenylenes (L) with three coordinated high-spin Fe(II)
 (S = 2) or Co(II) (S = 3/2) centers
;
_journal_name_full 'Dalton Transactions'
_journal_paper_doi 10.1039/D3DT01571H
_journal_year 2023
_chemical_formula_moiety 'C84 H114 Fe3 I6 K3 N18 O18, 2(C6 H4 Cl2)'
_chemical_formula_sum 'C96 H122 Cl4 Fe3 I6 K3 N18 O18'
_chemical_formula_weight 3004.16
_space_group_crystal_system orthorhombic
_space_group_IT_number 33
_space_group_name_Hall 'P 2c -2n'
_space_group_name_H-M_alt 'P n a 21'
_atom_sites_solution_hydrogens geom
_atom_sites_solution_primary direct
_audit_creation_date 2022-11-18
_audit_creation_method
;FinalCif V113 by Daniel Kratzert, Freiburg 2022,
https://dkratzert.de/finalcif.html
;
_audit_update_record
;
2022-11-18 deposited with the CCDC.	2023-07-13 downloaded from the CCDC.
;
_cell_angle_alpha 90
_cell_angle_beta 90
_cell_angle_gamma 90
_cell_formula_units_Z 4
_cell_length_a 37.1635(7)
_cell_length_b 22.8533(4)
_cell_length_c 14.3046(2)
_cell_measurement_reflns_used 25942
_cell_measurement_temperature 150.00(14)
_cell_measurement_theta_max 29.4400
_cell_measurement_theta_min 1.7770
_cell_volume 12149.0(4)
_computing_cell_refinement 'CrysAlisPro 1.171.42.72a (Rigaku OD, 2022)'
_computing_data_collection 'CrysAlisPro 1.171.42.72a (Rigaku OD, 2022)'
_computing_data_reduction 'CrysAlisPro 1.171.42.72a (Rigaku OD, 2022)'
_computing_molecular_graphics 'Olex2 1.5 (Dolomanov et al., 2009)'
_computing_publication_material 'Olex2 1.5 (Dolomanov et al., 2009)'
_computing_structure_refinement 'SHELXL 2018/3 (Sheldrick, 2015)'
_computing_structure_solution 'SHELXT 2018/2 (Sheldrick, 2018)'
_diffrn_ambient_temperature 150.15
_diffrn_detector_area_resol_mean 10.4566
_diffrn_detector_type AtlasS2
_diffrn_measured_fraction_theta_full 0.999
_diffrn_measured_fraction_theta_max 0.886
_diffrn_measurement_details
;
List of Runs (angles in degrees, time in seconds):

  # Type    Start    End  Width  t~exp~   \w     \q     \k     \f   Frames
#--------------------------------------------------------------------------
  1  \w    -31.00  31.00   0.50  150.00    --   12.05 -77.00 -90.00  124
  2  \w     -9.00  88.00   0.50  150.00    --   12.05  37.00  90.00  194
  3  \w     -8.00   5.00   0.50  150.00    --  -12.05 -77.00 120.00   26
;
_diffrn_measurement_device 'four-circle diffractometer'
_diffrn_measurement_device_type 'Xcalibur, AtlasS2, Gemini'
_diffrn_measurement_method '\w scans'
_diffrn_radiation_type MoK\a
_diffrn_radiation_wavelength 0.71073
_diffrn_reflns_av_R_equivalents 0.0326
_diffrn_reflns_av_unetI/netI 0.0462
_diffrn_reflns_Laue_measured_fraction_full 0.999
_diffrn_reflns_Laue_measured_fraction_max 0.886
_diffrn_reflns_limit_h_max 51
_diffrn_reflns_limit_h_min -49
_diffrn_reflns_limit_k_max 22
_diffrn_reflns_limit_k_min -31
_diffrn_reflns_limit_l_max 18
_diffrn_reflns_limit_l_min -18
_diffrn_reflns_number 56574
_diffrn_reflns_point_group_measured_fraction_full 0.968
_diffrn_reflns_point_group_measured_fraction_max 0.809
_diffrn_reflns_theta_full 25.242
_diffrn_reflns_theta_max 29.579
_diffrn_reflns_theta_min 1.679
_exptl_absorpt_coefficient_mu 2.134
_exptl_absorpt_correction_T_max 0.751
_exptl_absorpt_correction_T_min 0.576
_exptl_absorpt_correction_type analytical
_exptl_absorpt_process_details
;
CrysAlisPro 1.171.42.72a (Rigaku Oxford Diffraction, 2022)
Analytical numeric absorption correction using a multifaceted crystal
model based on expressions derived by R.C. Clark & J.S. Reid.
(Clark, R. C. & Reid, J. S. (1995). Acta Cryst. A51, 887-897)
Empirical absorption correction using spherical harmonics,
implemented in SCALE3 ABSPACK scaling algorithm.
;
_exptl_crystal_colour 'metallic dark black'
_exptl_crystal_colour_lustre metallic
_exptl_crystal_colour_modifier dark
_exptl_crystal_colour_primary black
_exptl_crystal_density_diffrn 1.642
_exptl_crystal_description block
_exptl_crystal_F_000 5956
_exptl_crystal_size_max 0.46
_exptl_crystal_size_mid 0.29
_exptl_crystal_size_min 0.14
_refine_diff_density_max 2.159
_refine_diff_density_min -1.148
_refine_diff_density_rms 0.133
_refine_ls_abs_structure_details
;
 Refined as an inversion twin.
;
_refine_ls_abs_structure_Flack 0.680(19)
_refine_ls_extinction_method none
_refine_ls_goodness_of_fit_ref 1.127
_refine_ls_hydrogen_treatment constr
_refine_ls_matrix_type full
_refine_ls_number_parameters 1334
_refine_ls_number_reflns 27590
_refine_ls_number_restraints 1
_refine_ls_restrained_S_all 1.127
_refine_ls_R_factor_all 0.0638
_refine_ls_R_factor_gt 0.0556
_refine_ls_shift/su_max 0.001
_refine_ls_shift/su_mean 0.000
_refine_ls_structure_factor_coef Fsqd
_refine_ls_weighting_details 'w=1/[\s^2^(Fo^2^)+(0.0687P)^2^+4.0302P] where P=(Fo^2^+2Fc^2^)/3'
_refine_ls_weighting_scheme calc
_refine_ls_wR_factor_gt 0.1295
_refine_ls_wR_factor_ref 0.1350
_reflns_Friedel_coverage 0.761
_reflns_Friedel_fraction_full 0.936
_reflns_Friedel_fraction_max 0.727
_reflns_number_gt 24598
_reflns_number_total 27590
_reflns_threshold_expression 'I > 2\s(I)'
_cod_data_source_file d3dt01571h2.cif
_cod_data_source_block exp_2569_int3
_cod_database_code 7713467
_shelx_shelxl_version_number 2018/3
_olex2_refinement_description
;
1. Twinned data refinement
 Scales: 0.320(19)
 0.680(19)
2. Fixed Uiso
 At 1.2 times of:
  All C(H) groups, All C(H,H) groups
3.a Secondary CH2 refined with riding coordinates:
 C201(H20A,H20B), C202(H20C,H20D), C203(H20E,H20F), C204(H20G,H20H), C205(H20I,
 H20J), C206(H20K,H20L), C207(H20M,H20N), C208(H20O,H20P), C209(H20Q,H20R),
 C210(H21A,H21B), C211(H21C,H21D), C212(H21E,H21F), C213(H21G,H21H), C214(H21I,
 H21J), C215(H21K,H21L), C216(H21M,H21N), C217(H21O,H21P), C218(H21Q,H21R),
 C301(H30A,H30B), C302(H30C,H30D), C303(H30E,H30F), C304(H30G,H30H), C305(H30I,
 H30J), C306(H30K,H30L), C307(H30M,H30N), C308(H30O,H30P), C309(H30Q,H30R),
 C310(H31A,H31B), C311(H31C,H31D), C312(H31E,H31F), C313(H31G,H31H), C314(H31I,
 H31J), C315(H31K,H31L), C316(H31M,H31N), C317(H31O,H31P), C318(H31Q,H31R),
 C401(H40A,H40B), C402(H40C,H40D), C403(H40E,H40F), C404(H40G,H40H), C405(H40I,
 H40J), C406(H40K,H40L), C407(H40M,H40N), C408(H40O,H40P), C409(H40Q,H40R),
 C410(H41A,H41B), C411(H41C,H41D), C412(H41E,H41F), C413(H41G,H41H), C414(H41I,
 H41J), C415(H41K,H41L), C416(H41M,H41N), C417(H41O,H41P), C418(H41Q,H41R)
3.b Aromatic/amide H refined with riding coordinates:
 C117(H117), C118(H118), C113(H113), C114(H114), C115(H115), C116(H116),
 C53(H53), C54(H54), C55(H55), C56(H56), C63(H63), C64(H64), C65(H65), C66(H66)
;
_olex2_submission_special_instructions 'No special instructions were received'
_oxdiff_exptl_absorpt_empirical_details
;
Empirical correction (ABSPACK) includes:
- Absorption correction using spherical harmonics
- Frame scaling
;
_shelx_space_group_comment
;
The symmetry employed for this shelxl refinement is uniquely defined
by the following loop, which should always be used as a source of
symmetry information in preference to the above space-group names.
They are only intended as comments.
;
_shelx_estimated_absorpt_t_min 0.440
_shelx_estimated_absorpt_t_max 0.754

loop_
_space_group_symop_operation_xyz
'x, y, z'
'-x, -y, z+1/2'
'x+1/2, -y+1/2, z'
'-x+1/2, y+1/2, z+1/2'

loop_
_atom_site_label
_atom_site_type_symbol
_atom_site_fract_x
_atom_site_fract_y
_atom_site_fract_z
_atom_site_U_iso_or_equiv
_atom_site_adp_type
_atom_site_occupancy
_atom_site_site_symmetry_order
_atom_site_calc_flag
_atom_site_refinement_flags_posn
_atom_site_refinement_flags_adp
_atom_site_refinement_flags_occupancy
_atom_site_disorder_assembly
_atom_site_disorder_group
I11 I 0.28092(2) 0.47766(3) 0.66119(5) 0.04838(17) Uani 1 1 d . . . . .
I12 I 0.27473(2) 0.48109(3) 0.35548(4) 0.04049(15) Uani 1 1 d . . . . .
I13 I 0.48198(2) 0.25514(3) 0.64570(4) 0.04122(15) Uani 1 1 d . . . . .
I14 I 0.48602(2) 0.25188(3) 0.33479(4) 0.03659(14) Uani 1 1 d . . . . .
I15 I 0.26062(2) 0.09874(4) 0.68118(5) 0.0625(2) Uani 1 1 d . . . . .
I16 I 0.25358(2) 0.07000(3) 0.37520(5) 0.05155(18) Uani 1 1 d . . . . .
Fe11 Fe 0.29541(3) 0.42888(4) 0.50469(8) 0.0233(2) Uani 1 1 d . . . . .
Fe12 Fe 0.44789(3) 0.25394(5) 0.48733(9) 0.0256(2) Uani 1 1 d . . . . .
Fe13 Fe 0.27780(3) 0.12775(5) 0.51485(8) 0.0253(2) Uani 1 1 d . . . . .
K21 K 0.08603(5) 0.51723(8) 0.51232(13) 0.0293(4) Uani 1 1 d . . . . .
K31 K 0.34496(5) -0.21274(8) 0.52245(12) 0.0297(4) Uani 1 1 d . . . . .
K41 K 0.58301(4) 0.52182(8) 0.48349(12) 0.0287(4) Uani 1 1 d . . . . .
O201 O 0.05358(19) 0.6056(3) 0.6232(5) 0.0433(16) Uani 1 1 d . . . . .
O202 O 0.0558(2) 0.6245(3) 0.4272(5) 0.0472(17) Uani 1 1 d . . . . .
O203 O 0.14475(19) 0.5175(3) 0.6366(5) 0.0441(16) Uani 1 1 d . . . . .
O204 O 0.15580(18) 0.5542(3) 0.4523(5) 0.0448(16) Uani 1 1 d . . . . .
O205 O 0.04263(17) 0.4183(3) 0.5635(5) 0.0381(14) Uani 1 1 d . . . . .
O206 O 0.06312(17) 0.4358(3) 0.3768(4) 0.0373(14) Uani 1 1 d . . . . .
O301 O 0.30639(18) -0.1493(3) 0.3828(5) 0.0434(15) Uani 1 1 d . . . . .
O302 O 0.30194(19) -0.1129(3) 0.5687(5) 0.0457(16) Uani 1 1 d . . . . .
O303 O 0.3250(2) -0.3270(3) 0.4542(5) 0.0543(19) Uani 1 1 d . . . . .
O304 O 0.3016(2) -0.2940(3) 0.6327(5) 0.0544(19) Uani 1 1 d . . . . .
O305 O 0.41597(18) -0.2197(3) 0.4564(5) 0.0480(17) Uani 1 1 d . . . . .
O306 O 0.40181(19) -0.2140(3) 0.6518(5) 0.0457(16) Uani 1 1 d . . . . .
O401 O 0.5744(2) 0.4719(3) 0.3025(5) 0.0528(19) Uani 1 1 d . . . . .
O402 O 0.57205(17) 0.4007(3) 0.4603(4) 0.0391(15) Uani 1 1 d . . . . .
O403 O 0.65330(19) 0.5547(3) 0.4399(6) 0.0522(18) Uani 1 1 d . . . . .
O404 O 0.6397(2) 0.5006(3) 0.6137(6) 0.0506(18) Uani 1 1 d . . . . .
O405 O 0.55269(16) 0.6374(3) 0.4784(5) 0.0421(15) Uani 1 1 d . . . . .
O406 O 0.5309(2) 0.5576(3) 0.6185(4) 0.0460(17) Uani 1 1 d . . . . .
N101 N 0.28098(16) 0.3424(3) 0.5050(5) 0.0229(12) Uani 1 1 d . . . . .
N102 N 0.34573(16) 0.3899(3) 0.4940(5) 0.0242(13) Uani 1 1 d . . . . .
N103 N 0.40890(16) 0.3185(3) 0.4819(5) 0.0235(13) Uani 1 1 d . . . . .
N104 N 0.40217(16) 0.2009(3) 0.4923(5) 0.0237(12) Uani 1 1 d . . . . .
N105 N 0.33215(16) 0.1500(3) 0.5014(5) 0.0234(12) Uani 1 1 d . . . . .
N106 N 0.27342(16) 0.2177(3) 0.5044(5) 0.0229(12) Uani 1 1 d . . . . .
C117 C 0.2090(2) 0.2303(3) 0.5104(5) 0.0240(15) Uani 1 1 d . . . . .
H117 H 0.205961 0.189066 0.510393 0.029 Uiso 1 1 calc R U . . .
C118 C 0.21725(19) 0.3520(3) 0.5135(5) 0.0245(15) Uani 1 1 d . . . . .
H118 H 0.220224 0.393301 0.514172 0.029 Uiso 1 1 calc R U . . .
C113 C 0.3830(2) 0.4753(3) 0.4821(6) 0.0252(16) Uani 1 1 d . . . . .
H113 H 0.362298 0.499285 0.488885 0.030 Uiso 1 1 calc R U . . .
C114 C 0.4442(2) 0.4046(3) 0.4628(5) 0.0242(16) Uani 1 1 d . . . . .
H114 H 0.465238 0.381275 0.456465 0.029 Uiso 1 1 calc R U . . .
C115 C 0.4281(2) 0.1043(3) 0.5014(6) 0.0246(15) Uani 1 1 d . . . . .
H115 H 0.451609 0.120776 0.500694 0.030 Uiso 1 1 calc R U . . .
C116 C 0.3593(2) 0.0552(3) 0.5053(6) 0.0256(15) Uani 1 1 d . . . . .
H116 H 0.335989 0.038289 0.506023 0.031 Uiso 1 1 calc R U . . .
N111 N 0.1147(2) 0.2247(4) 0.5173(7) 0.053(2) Uani 1 1 d . . . . .
N112 N 0.12901(19) 0.3986(4) 0.5249(6) 0.045(2) Uani 1 1 d . . . . .
N107 N 0.4237(2) 0.6125(4) 0.4770(8) 0.055(2) Uani 1 1 d . . . . .
N108 N 0.5087(2) 0.5148(4) 0.4235(6) 0.0391(18) Uani 1 1 d . . . . .
N109 N 0.4792(2) -0.0233(4) 0.5172(7) 0.053(2) Uani 1 1 d . . . . .
N110 N 0.3817(2) -0.0933(3) 0.5170(6) 0.0385(17) Uani 1 1 d . . . . .
N201 N 0.0722(2) 0.4935(4) 0.7133(5) 0.0394(18) Uani 1 1 d . . . . .
N202 N 0.0979(2) 0.5482(4) 0.3083(5) 0.0439(19) Uani 1 1 d . . . . .
N301 N 0.3583(3) -0.2431(4) 0.3241(6) 0.046(2) Uani 1 1 d . . . . .
N302 N 0.3284(2) -0.1855(4) 0.7212(6) 0.044(2) Uani 1 1 d . . . . .
N401 N 0.5970(3) 0.5952(4) 0.3166(7) 0.058(3) Uani 1 1 d . . . . .
N402 N 0.5692(2) 0.4471(4) 0.6529(6) 0.0437(19) Uani 1 1 d . . . . .
C101 C 0.30928(18) 0.3050(3) 0.4996(5) 0.0219(14) Uani 1 1 d . . . . .
C102 C 0.34438(19) 0.3310(3) 0.4947(5) 0.0214(14) Uani 1 1 d . . . . .
C103 C 0.3751(2) 0.2952(3) 0.4898(5) 0.0242(15) Uani 1 1 d . . . . .
C104 C 0.3718(2) 0.2337(3) 0.4923(6) 0.0237(15) Uani 1 1 d . . . . .
C105 C 0.33708(19) 0.2079(3) 0.4978(6) 0.0251(15) Uani 1 1 d . . . . .
C106 C 0.30561(19) 0.2444(3) 0.5011(5) 0.0220(14) Uani 1 1 d . . . . .
C107 C 0.3796(2) 0.4139(3) 0.4842(5) 0.0236(15) Uani 1 1 d . . . . .
C108 C 0.4109(2) 0.3778(3) 0.4762(5) 0.0240(15) Uani 1 1 d . . . . .
C109 C 0.39780(19) 0.1416(3) 0.4966(5) 0.0227(14) Uani 1 1 d . . . . .
C110 C 0.3627(2) 0.1155(3) 0.5011(5) 0.0249(15) Uani 1 1 d . . . . .
C111 C 0.2438(2) 0.2546(3) 0.5078(5) 0.0211(14) Uani 1 1 d . . . . .
C112 C 0.24736(19) 0.3156(3) 0.5092(5) 0.0230(15) Uani 1 1 d . . . . .
C119 C 0.4166(2) 0.5009(3) 0.4703(5) 0.0245(16) Uani 1 1 d . . . . .
C120 C 0.4471(2) 0.4659(4) 0.4585(5) 0.0257(16) Uani 1 1 d . . . . .
C121 C 0.4241(2) 0.0445(3) 0.5071(5) 0.0246(15) Uani 1 1 d . . . . .
C122 C 0.3892(2) 0.0190(3) 0.5084(5) 0.0234(15) Uani 1 1 d . . . . .
C123 C 0.1792(2) 0.2663(3) 0.5131(6) 0.0266(16) Uani 1 1 d . . . . .
C124 C 0.1831(2) 0.3281(3) 0.5168(6) 0.0259(16) Uani 1 1 d . . . . .
C125 C 0.4204(2) 0.5630(4) 0.4738(7) 0.0342(19) Uani 1 1 d . . . . .
C126 C 0.4818(2) 0.4919(3) 0.4424(6) 0.0283(17) Uani 1 1 d . . . . .
C127 C 0.4552(2) 0.0071(3) 0.5126(6) 0.0299(17) Uani 1 1 d . . . . .
C128 C 0.3856(2) -0.0436(4) 0.5144(6) 0.0278(16) Uani 1 1 d . . . . .
C129 C 0.1433(2) 0.2424(4) 0.5157(6) 0.0325(19) Uani 1 1 d . . . . .
C130 C 0.1529(2) 0.3655(4) 0.5220(6) 0.0302(18) Uani 1 1 d . . . . .
C201 C 0.0594(3) 0.5461(5) 0.7601(6) 0.046(2) Uani 1 1 d . . . . .
H20A H 0.080438 0.570201 0.778031 0.055 Uiso 1 1 calc R U . . .
H20B H 0.046804 0.534614 0.818211 0.055 Uiso 1 1 calc R U . . .
C202 C 0.0345(3) 0.5826(5) 0.7021(7) 0.043(2) Uani 1 1 d . . . . .
H20C H 0.014059 0.558473 0.680469 0.052 Uiso 1 1 calc R U . . .
H20D H 0.024888 0.615164 0.740291 0.052 Uiso 1 1 calc R U . . .
C203 C 0.0326(3) 0.6488(5) 0.5757(8) 0.050(3) Uani 1 1 d . . . . .
H20E H 0.027150 0.681548 0.618664 0.061 Uiso 1 1 calc R U . . .
H20F H 0.009564 0.631403 0.554842 0.061 Uiso 1 1 calc R U . . .
C204 C 0.0528(3) 0.6706(4) 0.4942(8) 0.056(3) Uani 1 1 d . . . . .
H20G H 0.040093 0.704427 0.466212 0.067 Uiso 1 1 calc R U . . .
H20H H 0.077062 0.683703 0.513898 0.067 Uiso 1 1 calc R U . . .
C205 C 0.0703(4) 0.6435(5) 0.3426(7) 0.060(3) Uani 1 1 d . . . . .
H20I H 0.094431 0.660657 0.353355 0.072 Uiso 1 1 calc R U . . .
H20J H 0.054694 0.674072 0.315118 0.072 Uiso 1 1 calc R U . . .
C206 C 0.0732(3) 0.5935(5) 0.2778(7) 0.052(3) Uani 1 1 d . . . . .
H20K H 0.049014 0.576023 0.269785 0.063 Uiso 1 1 calc R U . . .
H20L H 0.081107 0.608188 0.216042 0.063 Uiso 1 1 calc R U . . .
C207 C 0.1069(3) 0.4744(5) 0.7521(7) 0.049(3) Uani 1 1 d . . . . .
H20M H 0.112594 0.435280 0.726215 0.058 Uiso 1 1 calc R U . . .
H20N H 0.104203 0.469974 0.820567 0.058 Uiso 1 1 calc R U . . .
C208 C 0.1385(3) 0.5145(5) 0.7333(7) 0.047(2) Uani 1 1 d . . . . .
H20O H 0.133234 0.554124 0.757924 0.056 Uiso 1 1 calc R U . . .
H20P H 0.160173 0.499473 0.765472 0.056 Uiso 1 1 calc R U . . .
C209 C 0.1743(3) 0.5526(5) 0.6132(8) 0.049(3) Uani 1 1 d . . . . .
H20Q H 0.194688 0.544421 0.655719 0.058 Uiso 1 1 calc R U . . .
H20R H 0.167835 0.594517 0.619091 0.058 Uiso 1 1 calc R U . . .
C210 C 0.1846(2) 0.5388(5) 0.5139(7) 0.044(2) Uani 1 1 d . . . . .
H21A H 0.206506 0.560931 0.496693 0.052 Uiso 1 1 calc R U . . .
H21B H 0.189932 0.496527 0.507995 0.052 Uiso 1 1 calc R U . . .
C211 C 0.1623(3) 0.5359(5) 0.3604(8) 0.051(3) Uani 1 1 d . . . . .
H21C H 0.159245 0.492987 0.355623 0.062 Uiso 1 1 calc R U . . .
H21D H 0.187224 0.545803 0.342147 0.062 Uiso 1 1 calc R U . . .
C212 C 0.1361(3) 0.5661(6) 0.2961(7) 0.057(3) Uani 1 1 d . . . . .
H21E H 0.137935 0.608861 0.306217 0.068 Uiso 1 1 calc R U . . .
H21F H 0.143319 0.558143 0.230664 0.068 Uiso 1 1 calc R U . . .
C213 C 0.0461(3) 0.4473(5) 0.7214(7) 0.047(3) Uani 1 1 d . . . . .
H21G H 0.021836 0.464687 0.713862 0.057 Uiso 1 1 calc R U . . .
H21H H 0.047472 0.431244 0.785576 0.057 Uiso 1 1 calc R U . . .
C214 C 0.0496(3) 0.3974(4) 0.6536(7) 0.047(2) Uani 1 1 d . . . . .
H21I H 0.074142 0.380857 0.656663 0.056 Uiso 1 1 calc R U . . .
H21J H 0.032203 0.366153 0.669736 0.056 Uiso 1 1 calc R U . . .
C215 C 0.0419(2) 0.3727(4) 0.4968(7) 0.039(2) Uani 1 1 d . . . . .
H21K H 0.023085 0.343857 0.513061 0.046 Uiso 1 1 calc R U . . .
H21L H 0.065443 0.352396 0.495186 0.046 Uiso 1 1 calc R U . . .
C216 C 0.0340(3) 0.3999(4) 0.4025(7) 0.041(2) Uani 1 1 d . . . . .
H21M H 0.030442 0.368846 0.355099 0.049 Uiso 1 1 calc R U . . .
H21N H 0.011647 0.423472 0.406016 0.049 Uiso 1 1 calc R U . . .
C217 C 0.0572(3) 0.4618(5) 0.2858(7) 0.044(2) Uani 1 1 d . . . . .
H21O H 0.036724 0.489372 0.288571 0.052 Uiso 1 1 calc R U . . .
H21P H 0.051547 0.430954 0.239527 0.052 Uiso 1 1 calc R U . . .
C218 C 0.0910(3) 0.4938(5) 0.2574(7) 0.049(3) Uani 1 1 d . . . . .
H21Q H 0.111749 0.467286 0.266350 0.058 Uiso 1 1 calc R U . . .
H21R H 0.089404 0.502886 0.189822 0.058 Uiso 1 1 calc R U . . .
C301 C 0.3315(4) -0.2119(5) 0.2678(7) 0.058(3) Uani 1 1 d . . . . .
H30A H 0.308567 -0.233715 0.270866 0.070 Uiso 1 1 calc R U . . .
H30B H 0.339598 -0.212205 0.201807 0.070 Uiso 1 1 calc R U . . .
C302 C 0.3245(3) -0.1503(5) 0.2954(7) 0.052(3) Uani 1 1 d . . . . .
H30C H 0.347568 -0.128800 0.300476 0.062 Uiso 1 1 calc R U . . .
H30D H 0.309583 -0.130868 0.247306 0.062 Uiso 1 1 calc R U . . .
C303 C 0.2950(3) -0.0919(4) 0.4064(8) 0.049(3) Uani 1 1 d . . . . .
H30E H 0.277938 -0.077097 0.358797 0.059 Uiso 1 1 calc R U . . .
H30F H 0.315970 -0.065169 0.408540 0.059 Uiso 1 1 calc R U . . .
C304 C 0.2771(3) -0.0940(6) 0.5001(9) 0.059(3) Uani 1 1 d . . . . .
H30G H 0.267929 -0.054682 0.516618 0.071 Uiso 1 1 calc R U . . .
H30H H 0.256424 -0.121288 0.497876 0.071 Uiso 1 1 calc R U . . .
C305 C 0.2890(4) -0.1051(6) 0.6600(9) 0.065(3) Uani 1 1 d . . . . .
H30I H 0.267030 -0.128921 0.669457 0.078 Uiso 1 1 calc R U . . .
H30J H 0.282759 -0.063523 0.670289 0.078 Uiso 1 1 calc R U . . .
C306 C 0.3178(4) -0.1238(6) 0.7286(8) 0.062(3) Uani 1 1 d . . . . .
H30K H 0.339344 -0.099098 0.718759 0.074 Uiso 1 1 calc R U . . .
H30L H 0.308973 -0.116407 0.792812 0.074 Uiso 1 1 calc R U . . .
C307 C 0.3538(4) -0.3069(5) 0.3113(8) 0.062(3) Uani 1 1 d . . . . .
H30M H 0.352600 -0.315266 0.243429 0.074 Uiso 1 1 calc R U . . .
H30N H 0.375471 -0.326831 0.336082 0.074 Uiso 1 1 calc R U . . .
C308 C 0.3218(4) -0.3326(5) 0.3564(8) 0.060(3) Uani 1 1 d . . . . .
H30O H 0.299861 -0.312179 0.334625 0.072 Uiso 1 1 calc R U . . .
H30P H 0.319719 -0.374444 0.339364 0.072 Uiso 1 1 calc R U . . .
C309 C 0.2986(4) -0.3582(4) 0.5043(10) 0.064(3) Uani 1 1 d . . . . .
H30Q H 0.298735 -0.399800 0.485035 0.077 Uiso 1 1 calc R U . . .
H30R H 0.274511 -0.341759 0.491337 0.077 Uiso 1 1 calc R U . . .
C310 C 0.3069(5) -0.3534(5) 0.6058(10) 0.077(4) Uani 1 1 d . . . . .
H31A H 0.290834 -0.379365 0.642198 0.092 Uiso 1 1 calc R U . . .
H31B H 0.332119 -0.365190 0.617796 0.092 Uiso 1 1 calc R U . . .
C311 C 0.3034(4) -0.2859(5) 0.7313(8) 0.058(3) Uani 1 1 d . . . . .
H31C H 0.327006 -0.299778 0.754652 0.069 Uiso 1 1 calc R U . . .
H31D H 0.284362 -0.309190 0.762106 0.069 Uiso 1 1 calc R U . . .
C312 C 0.2988(4) -0.2232(5) 0.7553(7) 0.055(3) Uani 1 1 d . . . . .
H31E H 0.275861 -0.209107 0.728292 0.067 Uiso 1 1 calc R U . . .
H31F H 0.297122 -0.219308 0.824078 0.067 Uiso 1 1 calc R U . . .
C313 C 0.3948(4) -0.2241(5) 0.3000(8) 0.061(3) Uani 1 1 d . . . . .
H31G H 0.395171 -0.180832 0.296770 0.073 Uiso 1 1 calc R U . . .
H31H H 0.400818 -0.239238 0.237108 0.073 Uiso 1 1 calc R U . . .
C314 C 0.4230(3) -0.2439(5) 0.3674(8) 0.056(3) Uani 1 1 d . . . . .
H31I H 0.423044 -0.287100 0.371399 0.067 Uiso 1 1 calc R U . . .
H31J H 0.447032 -0.231046 0.345429 0.067 Uiso 1 1 calc R U . . .
C315 C 0.4416(3) -0.2370(5) 0.5246(8) 0.050(3) Uani 1 1 d . . . . .
H31K H 0.466257 -0.230822 0.500536 0.060 Uiso 1 1 calc R U . . .
H31L H 0.438616 -0.279090 0.539294 0.060 Uiso 1 1 calc R U . . .
C316 C 0.4356(3) -0.2008(5) 0.6108(8) 0.047(2) Uani 1 1 d . . . . .
H31M H 0.455002 -0.208749 0.656486 0.057 Uiso 1 1 calc R U . . .
H31N H 0.436477 -0.158795 0.594316 0.057 Uiso 1 1 calc R U . . .
C317 C 0.3952(4) -0.1765(6) 0.7313(8) 0.061(3) Uani 1 1 d . . . . .
H31O H 0.393319 -0.135294 0.710424 0.074 Uiso 1 1 calc R U . . .
H31P H 0.415520 -0.179389 0.775912 0.074 Uiso 1 1 calc R U . . .
C318 C 0.3607(3) -0.1948(6) 0.7788(7) 0.057(3) Uani 1 1 d . . . . .
H31Q H 0.362326 -0.236867 0.795024 0.069 Uiso 1 1 calc R U . . .
H31R H 0.358105 -0.172593 0.837769 0.069 Uiso 1 1 calc R U . . .
C401 C 0.5780(4) 0.5680(6) 0.2389(8) 0.072(4) Uani 1 1 d . . . . .
H40A H 0.584196 0.589393 0.180973 0.086 Uiso 1 1 calc R U . . .
H40B H 0.551819 0.572829 0.249338 0.086 Uiso 1 1 calc R U . . .
C402 C 0.5854(5) 0.5054(7) 0.2240(8) 0.077(4) Uani 1 1 d . . . . .
H40C H 0.572447 0.491715 0.167677 0.093 Uiso 1 1 calc R U . . .
H40D H 0.611513 0.499731 0.213334 0.093 Uiso 1 1 calc R U . . .
C403 C 0.5834(4) 0.4137(6) 0.3003(8) 0.062(3) Uani 1 1 d . . . . .
H40E H 0.609525 0.409390 0.312368 0.075 Uiso 1 1 calc R U . . .
H40F H 0.578315 0.397733 0.237391 0.075 Uiso 1 1 calc R U . . .
C404 C 0.5625(3) 0.3796(5) 0.3726(8) 0.055(3) Uani 1 1 d . . . . .
H40G H 0.536357 0.384533 0.362346 0.066 Uiso 1 1 calc R U . . .
H40H H 0.568348 0.337391 0.367887 0.066 Uiso 1 1 calc R U . . .
C405 C 0.5502(3) 0.3747(5) 0.5325(7) 0.043(2) Uani 1 1 d . . . . .
H40I H 0.547576 0.332221 0.521056 0.051 Uiso 1 1 calc R U . . .
H40J H 0.525905 0.392578 0.532139 0.051 Uiso 1 1 calc R U . . .
C406 C 0.5676(3) 0.3847(5) 0.6237(7) 0.046(2) Uani 1 1 d . . . . .
H40K H 0.592429 0.369094 0.621110 0.056 Uiso 1 1 calc R U . . .
H40L H 0.554392 0.362305 0.672018 0.056 Uiso 1 1 calc R U . . .
C407 C 0.6360(3) 0.6000(7) 0.2961(10) 0.072(4) Uani 1 1 d . . . . .
H40M H 0.640149 0.634691 0.256006 0.086 Uiso 1 1 calc R U . . .
H40N H 0.643793 0.565005 0.260719 0.086 Uiso 1 1 calc R U . . .
C408 C 0.6584(3) 0.6054(5) 0.3820(12) 0.078(5) Uani 1 1 d . . . . .
H40O H 0.684104 0.608917 0.364586 0.093 Uiso 1 1 calc R U . . .
H40P H 0.651438 0.641034 0.416926 0.093 Uiso 1 1 calc R U . . .
C409 C 0.6792(3) 0.5516(6) 0.5138(12) 0.076(4) Uani 1 1 d . . . . .
H40Q H 0.676547 0.585969 0.555372 0.091 Uiso 1 1 calc R U . . .
H40R H 0.703796 0.552006 0.487354 0.091 Uiso 1 1 calc R U . . .
C410 C 0.6734(3) 0.4966(6) 0.5682(11) 0.071(4) Uani 1 1 d . . . . .
H41A H 0.673649 0.462419 0.525724 0.085 Uiso 1 1 calc R U . . .
H41B H 0.692822 0.491644 0.614843 0.085 Uiso 1 1 calc R U . . .
C411 C 0.6352(3) 0.4536(5) 0.6766(9) 0.061(3) Uani 1 1 d . . . . .
H41C H 0.653845 0.455645 0.726054 0.074 Uiso 1 1 calc R U . . .
H41D H 0.638228 0.416041 0.642914 0.074 Uiso 1 1 calc R U . . .
C412 C 0.5987(4) 0.4559(5) 0.7202(7) 0.056(3) Uani 1 1 d . . . . .
H41E H 0.597081 0.425410 0.769201 0.067 Uiso 1 1 calc R U . . .
H41F H 0.595513 0.494379 0.750879 0.067 Uiso 1 1 calc R U . . .
C413 C 0.5830(3) 0.6548(5) 0.3348(9) 0.063(3) Uani 1 1 d . . . . .
H41G H 0.580597 0.675675 0.274511 0.075 Uiso 1 1 calc R U . . .
H41H H 0.600732 0.676398 0.373238 0.075 Uiso 1 1 calc R U . . .
C414 C 0.5477(3) 0.6557(5) 0.3834(8) 0.051(3) Uani 1 1 d . . . . .
H41I H 0.537526 0.695718 0.381853 0.062 Uiso 1 1 calc R U . . .
H41J H 0.530683 0.629042 0.351453 0.062 Uiso 1 1 calc R U . . .
C415 C 0.5201(3) 0.6444(5) 0.5311(7) 0.045(2) Uani 1 1 d . . . . .
H41K H 0.500042 0.624266 0.498841 0.054 Uiso 1 1 calc R U . . .
H41L H 0.513988 0.686524 0.535753 0.054 Uiso 1 1 calc R U . . .
C416 C 0.5247(3) 0.6198(5) 0.6256(7) 0.051(3) Uani 1 1 d . . . . .
H41M H 0.545329 0.638762 0.657075 0.061 Uiso 1 1 calc R U . . .
H41N H 0.502814 0.627192 0.663347 0.061 Uiso 1 1 calc R U . . .
C417 C 0.5294(4) 0.5296(5) 0.7068(7) 0.061(3) Uani 1 1 d . . . . .
H41O H 0.505865 0.537316 0.736930 0.074 Uiso 1 1 calc R U . . .
H41P H 0.548622 0.544734 0.748002 0.074 Uiso 1 1 calc R U . . .
C418 C 0.5343(4) 0.4636(5) 0.6915(7) 0.055(3) Uani 1 1 d . . . . .
H41Q H 0.531013 0.443311 0.752127 0.066 Uiso 1 1 calc R U . . .
H41R H 0.515190 0.449554 0.648748 0.066 Uiso 1 1 calc R U . . .
Cl51 Cl 0.72756(10) 0.70551(16) 0.2322(2) 0.0671(9) Uani 1 1 d . . . . .
Cl52 Cl 0.65242(9) 0.76959(15) 0.2390(2) 0.0609(7) Uani 1 1 d . . . . .
C51 C 0.7122(3) 0.7359(4) 0.3340(7) 0.044(2) Uani 1 1 d . . . . .
C52 C 0.6798(3) 0.7637(4) 0.3372(7) 0.043(2) Uani 1 1 d . . . . .
C53 C 0.6666(4) 0.7861(6) 0.4225(8) 0.068(4) Uani 1 1 d . . . . .
H53 H 0.643511 0.803978 0.425974 0.082 Uiso 1 1 calc R U . . .
C54 C 0.6882(4) 0.7814(6) 0.5007(8) 0.075(4) Uani 1 1 d . . . . .
H54 H 0.679924 0.797693 0.557937 0.090 Uiso 1 1 calc R U . . .
C55 C 0.7210(4) 0.7543(6) 0.4994(10) 0.070(4) Uani 1 1 d . . . . .
H55 H 0.734804 0.750388 0.554848 0.084 Uiso 1 1 calc R U . . .
C56 C 0.7336(3) 0.7326(5) 0.4139(8) 0.053(3) Uani 1 1 d . . . . .
H56 H 0.756813 0.715454 0.410268 0.064 Uiso 1 1 calc R U . . .
Cl61 Cl 0.61828(11) 0.81580(16) 0.7251(4) 0.0945(14) Uani 1 1 d . . . . .
Cl62 Cl 0.69978(10) 0.79194(17) 0.7679(2) 0.0716(9) Uani 1 1 d . . . . .
C61 C 0.6340(4) 0.7458(6) 0.7366(10) 0.067(4) Uani 1 1 d . . . . .
C62 C 0.6705(3) 0.7341(5) 0.7523(7) 0.051(3) Uani 1 1 d . . . . .
C63 C 0.6816(3) 0.6765(5) 0.7601(7) 0.053(3) Uani 1 1 d . . . . .
H63 H 0.705970 0.668063 0.775146 0.063 Uiso 1 1 calc R U . . .
C64 C 0.6576(4) 0.6315(6) 0.7462(9) 0.071(4) Uani 1 1 d . . . . .
H64 H 0.665946 0.592193 0.747759 0.085 Uiso 1 1 calc R U . . .
C65 C 0.6239(4) 0.6420(6) 0.7309(10) 0.070(4) Uani 1 1 d . . . . .
H65 H 0.607630 0.610203 0.724045 0.084 Uiso 1 1 calc R U . . .
C66 C 0.6109(4) 0.6994(7) 0.7243(13) 0.087(5) Uani 1 1 d . . . . .
H66 H 0.586171 0.706240 0.711423 0.105 Uiso 1 1 calc R U . . .

loop_
_atom_site_aniso_label
_atom_site_aniso_U_11
_atom_site_aniso_U_22
_atom_site_aniso_U_33
_atom_site_aniso_U_23
_atom_site_aniso_U_13
_atom_site_aniso_U_12
I11 0.0688(4) 0.0420(4) 0.0344(3) -0.0093(3) 0.0035(3) 0.0147(3)
I12 0.0495(3) 0.0390(3) 0.0330(3) 0.0081(2) -0.0027(3) 0.0107(3)
I13 0.0416(3) 0.0505(4) 0.0315(3) -0.0018(3) 0.0001(2) 0.0058(3)
I14 0.0385(3) 0.0376(3) 0.0336(3) -0.0001(2) 0.0075(2) 0.0056(2)
I15 0.0591(4) 0.0864(6) 0.0420(4) 0.0336(4) -0.0025(3) -0.0198(4)
I16 0.0712(4) 0.0369(3) 0.0466(4) -0.0095(3) -0.0182(3) -0.0060(3)
Fe11 0.0231(5) 0.0200(5) 0.0268(6) 0.0008(4) 0.0006(4) 0.0021(4)
Fe12 0.0239(5) 0.0215(5) 0.0314(6) 0.0010(4) 0.0035(5) 0.0024(4)
Fe13 0.0276(5) 0.0199(5) 0.0285(6) 0.0026(4) -0.0019(4) -0.0033(4)
K21 0.0348(8) 0.0315(9) 0.0217(8) -0.0008(7) -0.0005(7) 0.0020(7)
K31 0.0365(9) 0.0267(9) 0.0259(9) 0.0011(6) -0.0029(7) -0.0015(8)
K41 0.0267(7) 0.0318(9) 0.0277(9) 0.0029(7) -0.0006(7) 0.0006(7)
O201 0.045(4) 0.044(4) 0.041(4) -0.006(3) 0.011(3) 0.003(3)
O202 0.060(4) 0.040(4) 0.041(4) 0.005(3) 0.008(3) 0.003(3)
O203 0.045(4) 0.049(4) 0.037(4) -0.003(3) -0.007(3) -0.006(3)
O204 0.038(3) 0.056(4) 0.040(4) 0.002(3) 0.012(3) -0.001(3)
O205 0.040(3) 0.033(3) 0.042(4) -0.003(3) 0.005(3) -0.002(3)
O206 0.043(3) 0.041(3) 0.027(3) -0.001(3) -0.006(3) -0.006(3)
O301 0.049(4) 0.036(3) 0.045(4) 0.006(3) -0.001(3) -0.001(3)
O302 0.045(4) 0.050(4) 0.042(4) -0.005(3) 0.009(3) 0.002(3)
O303 0.075(5) 0.045(4) 0.043(4) -0.009(3) 0.004(4) -0.008(4)
O304 0.082(5) 0.041(4) 0.040(4) 0.004(3) 0.002(4) -0.023(4)
O305 0.040(4) 0.048(4) 0.056(5) -0.010(3) 0.005(3) 0.008(3)
O306 0.052(4) 0.043(4) 0.042(4) 0.001(3) -0.013(3) -0.002(3)
O401 0.073(5) 0.059(5) 0.026(4) -0.010(3) 0.007(3) -0.001(4)
O402 0.041(3) 0.037(4) 0.040(4) -0.002(3) 0.000(3) -0.006(3)
O403 0.040(4) 0.042(4) 0.074(5) 0.007(4) 0.002(4) -0.009(3)
O404 0.045(4) 0.043(4) 0.064(5) -0.002(3) -0.023(3) 0.006(3)
O405 0.035(3) 0.037(3) 0.054(4) 0.006(3) -0.005(3) 0.000(3)
O406 0.071(5) 0.032(4) 0.034(4) -0.003(3) 0.014(3) 0.012(3)
N101 0.025(3) 0.022(3) 0.022(3) 0.000(3) -0.003(3) -0.003(2)
N102 0.021(3) 0.023(3) 0.028(3) -0.003(3) 0.001(3) -0.001(2)
N103 0.024(3) 0.018(3) 0.029(3) 0.000(2) 0.003(3) 0.004(2)
N104 0.024(3) 0.020(3) 0.027(3) -0.001(3) 0.003(3) 0.004(2)
N105 0.028(3) 0.019(3) 0.023(3) 0.001(3) -0.001(3) 0.002(2)
N106 0.027(3) 0.022(3) 0.019(3) 0.000(3) 0.002(3) 0.002(3)
C117 0.029(4) 0.024(4) 0.019(4) 0.006(3) -0.003(3) -0.007(3)
C118 0.024(3) 0.027(4) 0.023(4) 0.002(3) -0.001(3) 0.003(3)
C113 0.029(4) 0.019(3) 0.028(4) -0.002(3) 0.000(3) 0.000(3)
C114 0.022(3) 0.018(4) 0.032(4) 0.001(3) 0.000(3) 0.003(3)
C115 0.026(3) 0.026(4) 0.022(4) 0.003(3) 0.001(3) 0.001(3)
C116 0.032(4) 0.022(3) 0.024(4) 0.003(3) -0.001(3) -0.004(3)
N111 0.036(4) 0.052(5) 0.071(7) 0.004(5) 0.005(4) -0.010(4)
N112 0.023(3) 0.056(5) 0.056(5) -0.014(4) -0.002(3) 0.004(4)
N107 0.043(4) 0.028(4) 0.093(8) 0.000(4) 0.003(5) -0.007(4)
N108 0.027(4) 0.047(5) 0.044(5) -0.007(4) 0.001(3) -0.007(4)
N109 0.051(5) 0.040(5) 0.069(6) -0.004(4) -0.007(5) 0.011(4)
N110 0.043(4) 0.023(4) 0.050(5) 0.004(3) 0.000(4) 0.002(3)
N201 0.048(5) 0.039(5) 0.032(4) -0.002(3) -0.003(3) -0.001(4)
N202 0.058(5) 0.047(5) 0.027(4) 0.000(3) 0.003(4) 0.003(4)
N301 0.063(5) 0.042(5) 0.031(4) -0.003(3) 0.003(4) 0.004(4)
N302 0.052(5) 0.047(5) 0.032(4) -0.003(3) 0.003(4) -0.013(4)
N401 0.056(5) 0.064(6) 0.053(6) 0.026(5) 0.020(4) 0.011(5)
N402 0.063(5) 0.040(4) 0.028(4) -0.001(3) 0.004(4) 0.007(4)
C101 0.021(3) 0.023(3) 0.021(4) 0.002(3) 0.005(3) 0.000(3)
C102 0.026(3) 0.020(3) 0.018(4) 0.002(3) 0.005(3) 0.002(3)
C103 0.030(3) 0.022(3) 0.021(4) 0.003(3) 0.001(3) -0.002(3)
C104 0.030(3) 0.018(3) 0.023(4) 0.001(3) 0.002(3) -0.001(3)
C105 0.028(3) 0.024(4) 0.023(4) 0.004(3) 0.003(3) 0.002(3)
C106 0.024(3) 0.022(3) 0.020(4) 0.001(3) 0.002(3) 0.002(3)
C107 0.028(3) 0.022(3) 0.021(4) 0.006(3) 0.003(3) 0.002(3)
C108 0.025(3) 0.020(4) 0.027(4) -0.005(3) -0.001(3) 0.001(3)
C109 0.028(3) 0.020(3) 0.020(4) -0.001(3) 0.002(3) 0.003(3)
C110 0.031(4) 0.023(3) 0.020(4) 0.004(3) 0.003(3) 0.003(3)
C111 0.024(3) 0.024(4) 0.016(4) 0.000(3) 0.001(3) 0.001(3)
C112 0.023(3) 0.026(4) 0.020(4) 0.000(3) -0.001(3) 0.000(3)
C119 0.032(4) 0.019(4) 0.022(4) 0.000(3) -0.003(3) 0.001(3)
C120 0.026(4) 0.028(4) 0.023(4) 0.000(3) 0.001(3) 0.001(3)
C121 0.030(4) 0.028(4) 0.016(4) 0.005(3) -0.002(3) 0.007(3)
C122 0.034(4) 0.021(3) 0.015(3) -0.001(3) -0.002(3) 0.007(3)
C123 0.028(4) 0.028(4) 0.024(4) 0.000(3) 0.002(3) -0.001(3)
C124 0.026(3) 0.027(4) 0.025(4) 0.004(3) 0.001(3) 0.003(3)
C125 0.026(4) 0.029(5) 0.047(5) 0.002(4) 0.000(4) -0.002(3)
C126 0.036(4) 0.021(4) 0.028(4) -0.004(3) -0.004(3) 0.005(4)
C127 0.039(4) 0.019(4) 0.031(4) 0.003(3) -0.004(4) 0.001(3)
C128 0.035(4) 0.028(4) 0.020(4) -0.002(3) 0.002(3) 0.001(3)
C129 0.029(4) 0.031(4) 0.038(5) 0.006(4) -0.003(4) -0.004(3)
C130 0.026(4) 0.032(4) 0.033(4) -0.007(3) 0.000(3) -0.005(4)
C201 0.059(6) 0.057(6) 0.022(5) -0.009(4) 0.005(4) -0.003(5)
C202 0.053(6) 0.043(6) 0.035(5) -0.001(4) 0.012(4) 0.003(5)
C203 0.054(6) 0.036(5) 0.061(7) -0.005(5) 0.007(5) 0.016(5)
C204 0.078(7) 0.036(5) 0.053(7) 0.007(5) 0.009(6) 0.015(5)
C205 0.094(9) 0.049(6) 0.037(6) 0.003(5) -0.012(6) 0.004(6)
C206 0.075(7) 0.053(6) 0.028(5) 0.006(4) -0.004(5) 0.008(6)
C207 0.067(7) 0.057(7) 0.022(5) 0.003(4) -0.012(4) 0.001(6)
C208 0.056(6) 0.050(6) 0.033(5) 0.007(4) -0.012(4) 0.001(5)
C209 0.037(5) 0.046(6) 0.063(7) -0.010(5) -0.008(5) 0.004(5)
C210 0.031(4) 0.053(6) 0.048(6) -0.003(5) 0.001(4) 0.001(4)
C211 0.051(6) 0.050(6) 0.054(7) -0.005(5) 0.011(5) -0.007(5)
C212 0.070(7) 0.068(8) 0.032(5) 0.012(5) 0.021(5) -0.008(6)
C213 0.069(7) 0.040(6) 0.033(5) 0.005(4) 0.014(5) -0.010(5)
C214 0.063(6) 0.044(6) 0.032(5) 0.007(4) 0.001(5) -0.016(5)
C215 0.034(4) 0.038(5) 0.043(5) -0.001(4) 0.000(4) -0.009(4)
C216 0.041(5) 0.040(5) 0.042(5) -0.012(4) -0.005(4) -0.004(4)
C217 0.055(6) 0.046(6) 0.031(5) -0.007(4) -0.008(4) -0.001(5)
C218 0.063(7) 0.055(7) 0.029(5) -0.002(4) 0.006(5) 0.004(5)
C301 0.079(8) 0.066(8) 0.028(5) -0.001(5) -0.013(5) 0.011(7)
C302 0.067(7) 0.060(7) 0.028(5) 0.013(4) -0.003(5) 0.002(6)
C303 0.048(6) 0.032(5) 0.066(7) 0.016(5) -0.008(5) 0.005(5)
C304 0.042(5) 0.066(7) 0.069(8) -0.007(7) -0.001(6) 0.011(5)
C305 0.080(8) 0.056(7) 0.059(8) -0.001(6) 0.034(7) 0.015(6)
C306 0.086(9) 0.065(8) 0.034(6) -0.016(5) 0.015(6) -0.011(7)
C307 0.092(9) 0.050(7) 0.042(6) -0.017(5) 0.002(6) 0.002(7)
C308 0.079(8) 0.050(7) 0.053(7) -0.014(5) -0.009(6) 0.002(6)
C309 0.086(8) 0.026(5) 0.080(9) -0.003(6) -0.004(7) -0.023(5)
C310 0.128(13) 0.025(6) 0.077(9) 0.002(5) 0.006(8) -0.017(7)
C311 0.077(8) 0.057(7) 0.039(6) 0.016(5) 0.006(5) -0.019(6)
C312 0.079(8) 0.066(7) 0.021(5) -0.003(4) 0.010(5) -0.015(6)
C313 0.087(9) 0.048(6) 0.047(7) 0.001(5) 0.023(6) -0.010(6)
C314 0.064(7) 0.053(7) 0.052(7) -0.004(5) 0.024(6) 0.004(5)
C315 0.037(5) 0.041(6) 0.071(8) -0.002(5) -0.010(5) 0.006(4)
C316 0.039(5) 0.042(6) 0.061(7) 0.001(5) -0.015(5) 0.002(5)
C317 0.071(8) 0.070(8) 0.043(6) -0.009(5) -0.010(6) -0.010(7)
C318 0.075(8) 0.076(8) 0.021(5) -0.004(5) -0.009(5) -0.012(7)
C401 0.104(11) 0.084(10) 0.026(6) 0.017(5) 0.007(6) 0.010(8)
C402 0.101(11) 0.104(12) 0.028(6) 0.009(6) 0.006(6) 0.009(9)
C403 0.086(9) 0.067(8) 0.034(6) -0.016(5) 0.007(6) 0.003(7)
C404 0.060(6) 0.050(6) 0.055(7) -0.018(5) -0.011(5) 0.001(5)
C405 0.036(5) 0.041(6) 0.051(6) 0.004(4) -0.001(4) 0.002(4)
C406 0.050(6) 0.040(6) 0.049(6) 0.010(4) 0.007(5) 0.003(5)
C407 0.056(7) 0.083(10) 0.076(9) 0.019(7) 0.030(7) 0.009(7)
C408 0.051(7) 0.046(7) 0.136(14) 0.024(8) 0.035(8) -0.003(6)
C409 0.026(5) 0.073(8) 0.130(13) -0.008(9) -0.009(7) -0.002(5)
C410 0.041(6) 0.079(9) 0.092(10) 0.008(8) -0.027(6) 0.006(6)
C411 0.070(8) 0.047(6) 0.067(8) 0.013(6) -0.040(6) -0.005(6)
C412 0.092(9) 0.043(6) 0.033(5) 0.001(4) -0.021(6) 0.008(6)
C413 0.062(7) 0.050(7) 0.075(8) 0.035(6) 0.012(6) 0.002(6)
C414 0.047(5) 0.047(6) 0.060(7) 0.023(5) -0.001(5) 0.006(5)
C415 0.045(5) 0.039(5) 0.052(6) -0.003(4) -0.002(4) 0.000(5)
C416 0.061(6) 0.043(6) 0.048(6) -0.015(5) 0.005(5) 0.008(5)
C417 0.094(9) 0.057(7) 0.033(6) 0.008(5) 0.027(6) 0.023(7)
C418 0.086(8) 0.043(6) 0.037(6) 0.012(4) 0.023(6) 0.010(6)
Cl51 0.083(2) 0.077(2) 0.0415(15) -0.0097(14) 0.0132(14) 0.0221(18)
Cl52 0.0684(18) 0.075(2) 0.0396(15) 0.0015(13) -0.0018(13) 0.0102(16)
C51 0.065(6) 0.030(5) 0.036(5) -0.003(4) 0.013(5) 0.005(5)
C52 0.063(6) 0.035(5) 0.031(5) 0.006(4) -0.002(4) 0.007(5)
C53 0.082(9) 0.080(9) 0.044(7) 0.002(6) 0.011(6) 0.022(8)
C54 0.105(10) 0.094(10) 0.027(6) -0.007(6) 0.002(6) 0.038(8)
C55 0.084(9) 0.083(9) 0.043(7) -0.002(7) 0.001(7) 0.029(7)
C56 0.065(7) 0.045(6) 0.050(7) -0.004(5) 0.000(5) 0.014(6)
Cl61 0.074(2) 0.0463(19) 0.164(4) 0.016(2) 0.026(2) 0.0116(17)
Cl62 0.079(2) 0.094(2) 0.0418(16) 0.0013(15) -0.0078(14) -0.0271(19)
C61 0.072(9) 0.055(8) 0.075(9) 0.001(6) 0.001(7) -0.005(7)
C62 0.058(7) 0.063(7) 0.034(6) -0.005(5) 0.002(5) 0.003(6)
C63 0.055(6) 0.067(8) 0.037(6) 0.001(5) -0.005(5) 0.016(6)
C64 0.101(11) 0.049(7) 0.061(8) 0.004(6) 0.003(7) 0.029(8)
C65 0.074(9) 0.043(7) 0.093(11) 0.006(6) -0.007(7) -0.004(7)
C66 0.042(6) 0.083(11) 0.137(15) 0.013(10) -0.010(8) 0.003(7)

loop_
_atom_type_symbol
_atom_type_description
_atom_type_scat_dispersion_real
_atom_type_scat_dispersion_imag
_atom_type_scat_source
C C 0.0033 0.0016 'International Tables Vol C Tables 4.2.6.8 and 6.1.1.4'
H H 0.0000 0.0000 'International Tables Vol C Tables 4.2.6.8 and 6.1.1.4'
Cl Cl 0.1484 0.1585 'International Tables Vol C Tables 4.2.6.8 and 6.1.1.4'
Fe Fe 0.3463 0.8444 'International Tables Vol C Tables 4.2.6.8 and 6.1.1.4'
I I -0.4742 1.8119 'International Tables Vol C Tables 4.2.6.8 and 6.1.1.4'
K K 0.2009 0.2494 'International Tables Vol C Tables 4.2.6.8 and 6.1.1.4'
N N 0.0061 0.0033 'International Tables Vol C Tables 4.2.6.8 and 6.1.1.4'
O O 0.0106 0.0060 'International Tables Vol C Tables 4.2.6.8 and 6.1.1.4'

loop_
_exptl_crystal_face_index_h
_exptl_crystal_face_index_k
_exptl_crystal_face_index_l
_exptl_crystal_face_perp_dist
-1 0 0 0.0889
1 0 0 0.0543
-2 -1 0 0.1056
2 1 0 0.0762
-1 1 0 0.1378
1 -1 0 0.1070
1 0 -2 0.1849
0 1 1 0.1395

loop_
_geom_angle_atom_site_label_1
_geom_angle_atom_site_label_2
_geom_angle_atom_site_label_3
_geom_angle
_geom_angle_site_symmetry_1
_geom_angle_site_symmetry_3
_geom_angle_publ_flag
I11 Fe11 I12 117.56(4) . . ?
N101 Fe11 I11 111.34(19) . . ?
N101 Fe11 I12 111.86(19) . . ?
N101 Fe11 N102 79.7(2) . . ?
N102 Fe11 I11 116.16(19) . . ?
N102 Fe11 I12 114.1(2) . . ?
I13 Fe12 I14 117.79(4) . . ?
N103 Fe12 I13 111.53(19) . . ?
N103 Fe12 I14 111.25(19) . . ?
N103 Fe12 N104 81.1(2) . . ?
N104 Fe12 I13 111.95(19) . . ?
N104 Fe12 I14 117.45(19) . . ?
I15 Fe13 I16 120.41(5) . . ?
N105 Fe13 I15 112.99(19) . . ?
N105 Fe13 I16 113.19(18) . . ?
N106 Fe13 I15 107.81(19) . . ?
N106 Fe13 I16 115.40(19) . . ?
N106 Fe13 N105 80.1(2) . . ?
O201 K21 O202 58.6(2) . . ?
O201 K21 O204 110.1(2) . . ?
O201 K21 O205 100.3(2) . . ?
O201 K21 N112 142.7(2) . . ?
O201 K21 N201 61.0(2) . . ?
O201 K21 N202 115.7(2) . . ?
O202 K21 N112 158.2(2) . . ?
O202 K21 N201 119.0(2) . . ?
O202 K21 N202 57.7(2) . . ?
O203 K21 O201 88.6(2) . . ?
O203 K21 O202 123.5(2) . . ?
O203 K21 O204 59.1(2) . . ?
O203 K21 O205 106.0(2) . . ?
O203 K21 O206 132.1(2) . . ?
O203 K21 N112 64.7(2) . . ?
O203 K21 N201 61.5(2) . . ?
O203 K21 N202 119.6(2) . . ?
O204 K21 O202 88.6(2) . . ?
O204 K21 O205 144.9(2) . . ?
O204 K21 N112 79.1(2) . . ?
O204 K21 N201 120.1(2) . . ?
O204 K21 N202 60.7(2) . . ?
O205 K21 O202 123.0(2) . . ?
O205 K21 N112 66.0(2) . . ?
O205 K21 N201 60.8(2) . . ?
O205 K21 N202 120.7(2) . . ?
O206 K21 O201 136.6(2) . . ?
O206 K21 O202 98.6(2) . . ?
O206 K21 O204 105.2(2) . . ?
O206 K21 O205 59.09(19) . . ?
O206 K21 N112 67.9(2) . . ?
O206 K21 N201 119.5(2) . . ?
O206 K21 N202 62.4(2) . . ?
N201 K21 N112 82.8(2) . . ?
N201 K21 N202 176.7(2) . . ?
N202 K21 N112 100.5(2) . . ?
O301 K31 O302 58.4(2) . . ?
O301 K31 O303 95.4(2) . . ?
O301 K31 O304 115.1(2) . . ?
O301 K31 N110 75.7(2) . . ?
O301 K31 N301 62.1(2) . . ?
O301 K31 N302 117.3(2) . . ?
O302 K31 O303 131.0(2) . . ?
O302 K31 O304 94.2(2) . . ?
O302 K31 N110 62.8(2) . . ?
O302 K31 N301 120.1(2) . . ?
O302 K31 N302 59.8(2) . . ?
O303 K31 O304 57.7(2) . . ?
O303 K31 N110 156.3(2) . . ?
O303 K31 N301 60.5(2) . . ?
O303 K31 N302 117.4(2) . . ?
O304 K31 N110 146.0(2) . . ?
O304 K31 N301 117.4(2) . . ?
O304 K31 N302 60.2(2) . . ?
O305 K31 O301 105.4(2) . . ?
O305 K31 O302 130.4(2) . . ?
O305 K31 O303 94.4(2) . . ?
O305 K31 O304 131.6(2) . . ?
O305 K31 O306 60.9(2) . . ?
O305 K31 N110 67.8(2) . . ?
O305 K31 N301 60.5(2) . . ?
O305 K31 N302 121.8(2) . . ?
O306 K31 O301 147.6(2) . . ?
O306 K31 O302 106.0(2) . . ?
O306 K31 O303 114.0(2) . . ?
O306 K31 O304 93.0(2) . . ?
O306 K31 N110 71.9(2) . . ?
O306 K31 N301 120.2(2) . . ?
O306 K31 N302 61.8(2) . . ?
N301 K31 N110 96.3(2) . . ?
N301 K31 N302 177.3(3) . . ?
N302 K31 N110 85.9(2) . . ?
O401 K41 O404 127.5(2) . . ?
O401 K41 O405 107.5(2) . . ?
O401 K41 O406 130.9(2) . . ?
O401 K41 N108 66.5(2) . . ?
O401 K41 N401 60.9(3) . . ?
O401 K41 N402 119.1(2) . . ?
O402 K41 O401 58.9(2) . . ?
O402 K41 O404 91.0(2) . . ?
O402 K41 O405 147.53(19) . . ?
O402 K41 O406 105.3(2) . . ?
O402 K41 N108 76.9(2) . . ?
O402 K41 N401 119.1(3) . . ?
O402 K41 N402 60.8(2) . . ?
O403 K41 O401 90.5(2) . . ?
O403 K41 O402 111.9(2) . . ?
O403 K41 O404 60.0(2) . . ?
O403 K41 O405 96.6(2) . . ?
O403 K41 O406 135.2(2) . . ?
O403 K41 N108 147.3(2) . . ?
O403 K41 N401 60.2(3) . . ?
O403 K41 N402 119.5(2) . . ?
O404 K41 O405 117.5(2) . . ?
O404 K41 O406 96.2(2) . . ?
O404 K41 N108 152.6(2) . . ?
O404 K41 N401 119.5(3) . . ?
O404 K41 N402 60.3(2) . . ?
O405 K41 N108 70.7(2) . . ?
O405 K41 N401 61.9(2) . . ?
O405 K41 N402 118.4(2) . . ?
O406 K41 O405 59.16(19) . . ?
O406 K41 N108 64.5(2) . . ?
O406 K41 N401 120.1(2) . . ?
O406 K41 N402 60.1(2) . . ?
N108 K41 N401 87.7(3) . . ?
N108 K41 N402 92.6(2) . . ?
N401 K41 N402 179.7(3) . . ?
C202 O201 K21 112.9(5) . . ?
C203 O201 K21 117.2(6) . . ?
C203 O201 C202 111.0(8) . . ?
C204 O202 K21 111.4(6) . . ?
C205 O202 K21 118.0(6) . . ?
C205 O202 C204 112.4(8) . . ?
C208 O203 K21 119.5(6) . . ?
C209 O203 K21 117.3(6) . . ?
C209 O203 C208 113.1(8) . . ?
C210 O204 K21 114.9(5) . . ?
C211 O204 K21 110.5(6) . . ?
C211 O204 C210 112.2(8) . . ?
C214 O205 K21 113.6(5) . . ?
C214 O205 C215 112.0(7) . . ?
C215 O205 K21 114.7(5) . . ?
C216 O206 K21 116.0(5) . . ?
C216 O206 C217 110.9(7) . . ?
C217 O206 K21 113.2(5) . . ?
C302 O301 K31 111.7(6) . . ?
C302 O301 C303 111.5(8) . . ?
C303 O301 K31 116.9(6) . . ?
C304 O302 K31 116.6(6) . . ?
C305 O302 K31 120.5(7) . . ?
C305 O302 C304 112.5(9) . . ?
C308 O303 K31 116.0(7) . . ?
C309 O303 K31 117.7(6) . . ?
C309 O303 C308 113.7(9) . . ?
C310 O304 K31 112.5(7) . . ?
C311 O304 K31 115.1(6) . . ?
C311 O304 C310 112.7(9) . . ?
C314 O305 K31 120.0(7) . . ?
C314 O305 C315 112.7(8) . . ?
C315 O305 K31 114.5(6) . . ?
C316 O306 K31 113.0(6) . . ?
C316 O306 C317 110.5(8) . . ?
C317 O306 K31 112.7(6) . . ?
C402 O401 K41 118.1(8) . . ?
C403 O401 K41 112.4(6) . . ?
C403 O401 C402 115.8(9) . . ?
C404 O402 K41 119.0(6) . . ?
C404 O402 C405 111.1(8) . . ?
C405 O402 K41 113.7(5) . . ?
C408 O403 K41 118.0(6) . . ?
C409 O403 K41 116.8(7) . . ?
C409 O403 C408 112.1(10) . . ?
C410 O404 K41 111.4(7) . . ?
C411 O404 K41 117.2(6) . . ?
C411 O404 C410 110.4(9) . . ?
C414 O405 K41 110.1(6) . . ?
C414 O405 C415 110.8(7) . . ?
C415 O405 K41 114.9(5) . . ?
C416 O406 K41 116.1(6) . . ?
C417 O406 K41 120.0(6) . . ?
C417 O406 C416 112.1(8) . . ?
C101 N101 Fe11 113.9(5) . . ?
C101 N101 C112 114.9(6) . . ?
C112 N101 Fe11 131.2(5) . . ?
C102 N102 Fe11 113.3(5) . . ?
C102 N102 C107 115.6(6) . . ?
C107 N102 Fe11 131.1(5) . . ?
C103 N103 Fe12 111.2(5) . . ?
C108 N103 Fe12 132.4(5) . . ?
C108 N103 C103 116.4(6) . . ?
C104 N104 Fe12 111.0(5) . . ?
C104 N104 C109 116.6(6) . . ?
C109 N104 Fe12 132.4(5) . . ?
C105 N105 Fe13 112.1(5) . . ?
C105 N105 C110 116.9(6) . . ?
C110 N105 Fe13 130.8(5) . . ?
C106 N106 Fe13 112.6(5) . . ?
C106 N106 C111 115.6(6) . . ?
C111 N106 Fe13 131.6(5) . . ?
C111 C117 H117 119.9 . . ?
C123 C117 H117 119.9 . . ?
C123 C117 C111 120.3(7) . . ?
C112 C118 H118 119.9 . . ?
C124 C118 H118 119.9 . . ?
C124 C118 C112 120.2(7) . . ?
C107 C113 H113 119.9 . . ?
C119 C113 H113 119.9 . . ?
C119 C113 C107 120.2(7) . . ?
C108 C114 H114 119.6 . . ?
C108 C114 C120 120.7(7) . . ?
C120 C114 H114 119.6 . . ?
C109 C115 H115 119.5 . . ?
C121 C115 H115 119.5 . . ?
C121 C115 C109 120.9(7) . . ?
C110 C116 H116 119.2 . . ?
C110 C116 C122 121.6(7) . . ?
C122 C116 H116 119.2 . . ?
C130 N112 K21 160.1(7) . . ?
C126 N108 K41 140.9(7) . . ?
C128 N110 K31 160.8(7) . . ?
C201 N201 K21 110.5(6) . . ?
C201 N201 C207 111.0(8) . . ?
C207 N201 K21 105.5(6) . . ?
C213 N201 K21 109.2(6) . . ?
C213 N201 C201 110.4(8) . . ?
C213 N201 C207 110.1(9) . . ?
C206 N202 K21 111.3(6) . . ?
C206 N202 C212 111.9(9) . . ?
C206 N202 C218 110.2(9) . . ?
C212 N202 K21 108.4(6) . . ?
C218 N202 K21 104.7(6) . . ?
C218 N202 C212 110.1(9) . . ?
C301 N301 K31 107.4(6) . . ?
C301 N301 C307 109.6(9) . . ?
C301 N301 C313 110.8(9) . . ?
C307 N301 K31 109.3(6) . . ?
C313 N301 K31 108.1(7) . . ?
C313 N301 C307 111.5(9) . . ?
C306 N302 K31 109.0(6) . . ?
C306 N302 C312 109.6(9) . . ?
C312 N302 K31 110.3(6) . . ?
C318 N302 K31 109.6(6) . . ?
C318 N302 C306 108.6(9) . . ?
C318 N302 C312 109.7(9) . . ?
C401 N401 K41 106.7(7) . . ?
C401 N401 C407 110.8(11) . . ?
C401 N401 C413 110.8(10) . . ?
C407 N401 K41 111.9(7) . . ?
C413 N401 K41 108.5(6) . . ?
C413 N401 C407 108.1(10) . . ?
C406 N402 K41 108.9(6) . . ?
C412 N402 K41 108.8(7) . . ?
C412 N402 C406 110.1(8) . . ?
C418 N402 K41 108.1(6) . . ?
C418 N402 C406 108.5(9) . . ?
C418 N402 C412 112.3(9) . . ?
N101 C101 C102 116.4(6) . . ?
N101 C101 C106 123.4(6) . . ?
C106 C101 C102 120.2(6) . . ?
N102 C102 C101 116.7(6) . . ?
N102 C102 C103 123.4(6) . . ?
C103 C102 C101 119.9(6) . . ?
N103 C103 C102 121.4(6) . . ?
N103 C103 C104 118.1(6) . . ?
C104 C103 C102 120.4(6) . . ?
N104 C104 C103 118.4(6) . . ?
N104 C104 C105 121.9(6) . . ?
C103 C104 C105 119.7(7) . . ?
N105 C105 C104 122.5(6) . . ?
N105 C105 C106 117.5(6) . . ?
C104 C105 C106 120.0(6) . . ?
N106 C106 C101 122.6(6) . . ?
N106 C106 C105 117.5(6) . . ?
C101 C106 C105 119.9(6) . . ?
N102 C107 C113 118.7(7) . . ?
N102 C107 C108 121.4(6) . . ?
C113 C107 C108 119.8(7) . . ?
N103 C108 C114 119.8(7) . . ?
N103 C108 C107 121.5(7) . . ?
C114 C108 C107 118.7(7) . . ?
N104 C109 C115 120.3(6) . . ?
N104 C109 C110 121.5(6) . . ?
C115 C109 C110 118.1(6) . . ?
N105 C110 C109 120.5(6) . . ?
C116 C110 N105 119.6(7) . . ?
C116 C110 C109 119.9(7) . . ?
N106 C111 C117 119.5(7) . . ?
N106 C111 C112 122.0(6) . . ?
C112 C111 C117 118.5(7) . . ?
N101 C112 C118 117.4(7) . . ?
N101 C112 C111 121.4(7) . . ?
C118 C112 C111 121.2(7) . . ?
C113 C119 C120 120.2(7) . . ?
C113 C119 C125 120.1(7) . . ?
C120 C119 C125 119.6(7) . . ?
C114 C120 C126 118.9(7) . . ?
C119 C120 C114 120.3(7) . . ?
C119 C120 C126 120.7(7) . . ?
C115 C121 C122 120.5(7) . . ?
C115 C121 C127 120.4(7) . . ?
C122 C121 C127 119.2(7) . . ?
C116 C122 C121 119.0(6) . . ?
C116 C122 C128 121.6(7) . . ?
C121 C122 C128 119.5(7) . . ?
C117 C123 C124 120.8(7) . . ?
C117 C123 C129 121.1(7) . . ?
C124 C123 C129 118.0(7) . . ?
C118 C124 C123 119.0(7) . . ?
C118 C124 C130 119.5(7) . . ?
C130 C124 C123 121.5(7) . . ?
N107 C125 C119 179.4(11) . . ?
N108 C126 C120 174.7(9) . . ?
N109 C127 C121 178.7(9) . . ?
N110 C128 C122 177.4(9) . . ?
N111 C129 C123 178.5(10) . . ?
N112 C130 C124 176.8(9) . . ?
N201 C201 H20A 108.7 . . ?
N201 C201 H20B 108.7 . . ?
N201 C201 C202 114.1(8) . . ?
H20A C201 H20B 107.6 . . ?
C202 C201 H20A 108.7 . . ?
C202 C201 H20B 108.7 . . ?
O201 C202 C201 109.7(8) . . ?
O201 C202 H20C 109.7 . . ?
O201 C202 H20D 109.7 . . ?
C201 C202 H20C 109.7 . . ?
C201 C202 H20D 109.7 . . ?
H20C C202 H20D 108.2 . . ?
O201 C203 H20E 109.8 . . ?
O201 C203 H20F 109.8 . . ?
O201 C203 C204 109.4(8) . . ?
H20E C203 H20F 108.2 . . ?
C204 C203 H20E 109.8 . . ?
C204 C203 H20F 109.8 . . ?
O202 C204 C203 108.6(9) . . ?
O202 C204 H20G 110.0 . . ?
O202 C204 H20H 110.0 . . ?
C203 C204 H20G 110.0 . . ?
C203 C204 H20H 110.0 . . ?
H20G C204 H20H 108.3 . . ?
O202 C205 H20I 109.8 . . ?
O202 C205 H20J 109.8 . . ?
O202 C205 C206 109.4(9) . . ?
H20I C205 H20J 108.2 . . ?
C206 C205 H20I 109.8 . . ?
C206 C205 H20J 109.8 . . ?
N202 C206 C205 114.2(9) . . ?
N202 C206 H20K 108.7 . . ?
N202 C206 H20L 108.7 . . ?
C205 C206 H20K 108.7 . . ?
C205 C206 H20L 108.7 . . ?
H20K C206 H20L 107.6 . . ?
N201 C207 H20M 108.4 . . ?
N201 C207 H20N 108.4 . . ?
N201 C207 C208 115.7(9) . . ?
H20M C207 H20N 107.4 . . ?
C208 C207 H20M 108.4 . . ?
C208 C207 H20N 108.4 . . ?
O203 C208 C207 109.4(8) . . ?
O203 C208 H20O 109.8 . . ?
O203 C208 H20P 109.8 . . ?
C207 C208 H20O 109.8 . . ?
C207 C208 H20P 109.8 . . ?
H20O C208 H20P 108.2 . . ?
O203 C209 H20Q 110.2 . . ?
O203 C209 H20R 110.2 . . ?
O203 C209 C210 107.7(8) . . ?
H20Q C209 H20R 108.5 . . ?
C210 C209 H20Q 110.2 . . ?
C210 C209 H20R 110.2 . . ?
O204 C210 C209 109.9(8) . . ?
O204 C210 H21A 109.7 . . ?
O204 C210 H21B 109.7 . . ?
C209 C210 H21A 109.7 . . ?
C209 C210 H21B 109.7 . . ?
H21A C210 H21B 108.2 . . ?
O204 C211 H21C 109.9 . . ?
O204 C211 H21D 109.9 . . ?
O204 C211 C212 109.1(9) . . ?
H21C C211 H21D 108.3 . . ?
C212 C211 H21C 109.9 . . ?
C212 C211 H21D 109.9 . . ?
N202 C212 C211 114.7(8) . . ?
N202 C212 H21E 108.6 . . ?
N202 C212 H21F 108.6 . . ?
C211 C212 H21E 108.6 . . ?
C211 C212 H21F 108.6 . . ?
H21E C212 H21F 107.6 . . ?
N201 C213 H21G 108.2 . . ?
N201 C213 H21H 108.2 . . ?
N201 C213 C214 116.5(9) . . ?
H21G C213 H21H 107.3 . . ?
C214 C213 H21G 108.2 . . ?
C214 C213 H21H 108.2 . . ?
O205 C214 C213 108.6(8) . . ?
O205 C214 H21I 110.0 . . ?
O205 C214 H21J 110.0 . . ?
C213 C214 H21I 110.0 . . ?
C213 C214 H21J 110.0 . . ?
H21I C214 H21J 108.3 . . ?
O205 C215 H21K 110.2 . . ?
O205 C215 H21L 110.2 . . ?
O205 C215 C216 107.6(7) . . ?
H21K C215 H21L 108.5 . . ?
C216 C215 H21K 110.2 . . ?
C216 C215 H21L 110.2 . . ?
O206 C216 C215 108.7(7) . . ?
O206 C216 H21M 109.9 . . ?
O206 C216 H21N 109.9 . . ?
C215 C216 H21M 109.9 . . ?
C215 C216 H21N 109.9 . . ?
H21M C216 H21N 108.3 . . ?
O206 C217 H21O 110.0 . . ?
O206 C217 H21P 110.0 . . ?
O206 C217 C218 108.4(8) . . ?
H21O C217 H21P 108.4 . . ?
C218 C217 H21O 110.0 . . ?
C218 C217 H21P 110.0 . . ?
N202 C218 C217 115.1(9) . . ?
N202 C218 H21Q 108.5 . . ?
N202 C218 H21R 108.5 . . ?
C217 C218 H21Q 108.5 . . ?
C217 C218 H21R 108.5 . . ?
H21Q C218 H21R 107.5 . . ?
N301 C301 H30A 108.4 . . ?
N301 C301 H30B 108.4 . . ?
N301 C301 C302 115.7(9) . . ?
H30A C301 H30B 107.4 . . ?
C302 C301 H30A 108.4 . . ?
C302 C301 H30B 108.4 . . ?
O301 C302 C301 109.5(9) . . ?
O301 C302 H30C 109.8 . . ?
O301 C302 H30D 109.8 . . ?
C301 C302 H30C 109.8 . . ?
C301 C302 H30D 109.8 . . ?
H30C C302 H30D 108.2 . . ?
O301 C303 H30E 110.0 . . ?
O301 C303 H30F 110.0 . . ?
O301 C303 C304 108.4(9) . . ?
H30E C303 H30F 108.4 . . ?
C304 C303 H30E 110.0 . . ?
C304 C303 H30F 110.0 . . ?
O302 C304 C303 109.9(8) . . ?
O302 C304 H30G 109.7 . . ?
O302 C304 H30H 109.7 . . ?
C303 C304 H30G 109.7 . . ?
C303 C304 H30H 109.7 . . ?
H30G C304 H30H 108.2 . . ?
O302 C305 H30I 109.9 . . ?
O302 C305 H30J 109.9 . . ?
O302 C305 C306 109.0(9) . . ?
H30I C305 H30J 108.3 . . ?
C306 C305 H30I 109.9 . . ?
C306 C305 H30J 109.9 . . ?
N302 C306 C305 114.5(10) . . ?
N302 C306 H30K 108.6 . . ?
N302 C306 H30L 108.6 . . ?
C305 C306 H30K 108.6 . . ?
C305 C306 H30L 108.6 . . ?
H30K C306 H30L 107.6 . . ?
N301 C307 H30M 108.4 . . ?
N301 C307 H30N 108.4 . . ?
H30M C307 H30N 107.5 . . ?
C308 C307 N301 115.4(10) . . ?
C308 C307 H30M 108.4 . . ?
C308 C307 H30N 108.4 . . ?
O303 C308 C307 109.4(10) . . ?
O303 C308 H30O 109.8 . . ?
O303 C308 H30P 109.8 . . ?
C307 C308 H30O 109.8 . . ?
C307 C308 H30P 109.8 . . ?
H30O C308 H30P 108.3 . . ?
O303 C309 H30Q 110.0 . . ?
O303 C309 H30R 110.0 . . ?
O303 C309 C310 108.4(10) . . ?
H30Q C309 H30R 108.4 . . ?
C310 C309 H30Q 110.0 . . ?
C310 C309 H30R 110.0 . . ?
O304 C310 C309 107.8(10) . . ?
O304 C310 H31A 110.1 . . ?
O304 C310 H31B 110.1 . . ?
C309 C310 H31A 110.1 . . ?
C309 C310 H31B 110.1 . . ?
H31A C310 H31B 108.5 . . ?
O304 C311 H31C 109.6 . . ?
O304 C311 H31D 109.6 . . ?
O304 C311 C312 110.5(9) . . ?
H31C C311 H31D 108.1 . . ?
C312 C311 H31C 109.6 . . ?
C312 C311 H31D 109.6 . . ?
N302 C312 C311 113.6(10) . . ?
N302 C312 H31E 108.8 . . ?
N302 C312 H31F 108.8 . . ?
C311 C312 H31E 108.8 . . ?
C311 C312 H31F 108.8 . . ?
H31E C312 H31F 107.7 . . ?
N301 C313 H31G 108.7 . . ?
N301 C313 H31H 108.7 . . ?
N301 C313 C314 114.1(9) . . ?
H31G C313 H31H 107.6 . . ?
C314 C313 H31G 108.7 . . ?
C314 C313 H31H 108.7 . . ?
O305 C314 C313 109.4(9) . . ?
O305 C314 H31I 109.8 . . ?
O305 C314 H31J 109.8 . . ?
C313 C314 H31I 109.8 . . ?
C313 C314 H31J 109.8 . . ?
H31I C314 H31J 108.2 . . ?
O305 C315 H31K 110.1 . . ?
O305 C315 H31L 110.1 . . ?
O305 C315 C316 108.1(8) . . ?
H31K C315 H31L 108.4 . . ?
C316 C315 H31K 110.1 . . ?
C316 C315 H31L 110.1 . . ?
O306 C316 C315 110.8(8) . . ?
O306 C316 H31M 109.5 . . ?
O306 C316 H31N 109.5 . . ?
C315 C316 H31M 109.5 . . ?
C315 C316 H31N 109.5 . . ?
H31M C316 H31N 108.1 . . ?
O306 C317 H31O 109.8 . . ?
O306 C317 H31P 109.8 . . ?
O306 C317 C318 109.4(9) . . ?
H31O C317 H31P 108.2 . . ?
C318 C317 H31O 109.8 . . ?
C318 C317 H31P 109.8 . . ?
N302 C318 C317 113.6(9) . . ?
N302 C318 H31Q 108.8 . . ?
N302 C318 H31R 108.8 . . ?
C317 C318 H31Q 108.8 . . ?
C317 C318 H31R 108.8 . . ?
H31Q C318 H31R 107.7 . . ?
N401 C401 H40A 108.4 . . ?
N401 C401 H40B 108.4 . . ?
N401 C401 C402 115.7(11) . . ?
H40A C401 H40B 107.4 . . ?
C402 C401 H40A 108.4 . . ?
C402 C401 H40B 108.4 . . ?
O401 C402 C401 110.8(11) . . ?
O401 C402 H40C 109.5 . . ?
O401 C402 H40D 109.5 . . ?
C401 C402 H40C 109.5 . . ?
C401 C402 H40D 109.5 . . ?
H40C C402 H40D 108.1 . . ?
O401 C403 H40E 109.4 . . ?
O401 C403 H40F 109.4 . . ?
O401 C403 C404 111.1(10) . . ?
H40E C403 H40F 108.0 . . ?
C404 C403 H40E 109.4 . . ?
C404 C403 H40F 109.4 . . ?
O402 C404 C403 107.9(9) . . ?
O402 C404 H40G 110.1 . . ?
O402 C404 H40H 110.1 . . ?
C403 C404 H40G 110.1 . . ?
C403 C404 H40H 110.1 . . ?
H40G C404 H40H 108.4 . . ?
O402 C405 H40I 109.9 . . ?
O402 C405 H40J 109.9 . . ?
O402 C405 C406 108.8(8) . . ?
H40I C405 H40J 108.3 . . ?
C406 C405 H40I 109.9 . . ?
C406 C405 H40J 109.9 . . ?
N402 C406 H40K 108.6 . . ?
N402 C406 H40L 108.6 . . ?
C405 C406 N402 114.5(9) . . ?
C405 C406 H40K 108.6 . . ?
C405 C406 H40L 108.6 . . ?
H40K C406 H40L 107.6 . . ?
N401 C407 H40M 109.0 . . ?
N401 C407 H40N 109.0 . . ?
N401 C407 C408 112.9(10) . . ?
H40M C407 H40N 107.8 . . ?
C408 C407 H40M 109.0 . . ?
C408 C407 H40N 109.0 . . ?
O403 C408 C407 109.6(11) . . ?
O403 C408 H40O 109.8 . . ?
O403 C408 H40P 109.8 . . ?
C407 C408 H40O 109.8 . . ?
C407 C408 H40P 109.8 . . ?
H40O C408 H40P 108.2 . . ?
O403 C409 H40Q 109.8 . . ?
O403 C409 H40R 109.8 . . ?
O403 C409 C410 109.2(10) . . ?
H40Q C409 H40R 108.3 . . ?
C410 C409 H40Q 109.8 . . ?
C410 C409 H40R 109.8 . . ?
O404 C410 C409 108.2(10) . . ?
O404 C410 H41A 110.1 . . ?
O404 C410 H41B 110.1 . . ?
C409 C410 H41A 110.1 . . ?
C409 C410 H41B 110.1 . . ?
H41A C410 H41B 108.4 . . ?
O404 C411 H41C 109.6 . . ?
O404 C411 H41D 109.6 . . ?
O404 C411 C412 110.2(9) . . ?
H41C C411 H41D 108.1 . . ?
C412 C411 H41C 109.6 . . ?
C412 C411 H41D 109.6 . . ?
N402 C412 C411 113.5(9) . . ?
N402 C412 H41E 108.9 . . ?
N402 C412 H41F 108.9 . . ?
C411 C412 H41E 108.9 . . ?
C411 C412 H41F 108.9 . . ?
H41E C412 H41F 107.7 . . ?
N401 C413 H41G 108.8 . . ?
N401 C413 H41H 108.8 . . ?
N401 C413 C414 114.0(9) . . ?
H41G C413 H41H 107.7 . . ?
C414 C413 H41G 108.8 . . ?
C414 C413 H41H 108.8 . . ?
O405 C414 C413 109.0(9) . . ?
O405 C414 H41I 109.9 . . ?
O405 C414 H41J 109.9 . . ?
C413 C414 H41I 109.9 . . ?
C413 C414 H41J 109.9 . . ?
H41I C414 H41J 108.3 . . ?
O405 C415 H41K 109.7 . . ?
O405 C415 H41L 109.7 . . ?
O405 C415 C416 109.9(9) . . ?
H41K C415 H41L 108.2 . . ?
C416 C415 H41K 109.7 . . ?
C416 C415 H41L 109.7 . . ?
O406 C416 C415 109.3(8) . . ?
O406 C416 H41M 109.8 . . ?
O406 C416 H41N 109.8 . . ?
C415 C416 H41M 109.8 . . ?
C415 C416 H41N 109.8 . . ?
H41M C416 H41N 108.3 . . ?
O406 C417 H41O 110.0 . . ?
O406 C417 H41P 110.0 . . ?
O406 C417 C418 108.3(8) . . ?
H41O C417 H41P 108.4 . . ?
C418 C417 H41O 110.0 . . ?
C418 C417 H41P 110.0 . . ?
N402 C418 C417 114.4(10) . . ?
N402 C418 H41Q 108.7 . . ?
N402 C418 H41R 108.7 . . ?
C417 C418 H41Q 108.7 . . ?
C417 C418 H41R 108.7 . . ?
H41Q C418 H41R 107.6 . . ?
C52 C51 Cl51 120.9(8) . . ?
C52 C51 C56 120.2(9) . . ?
C56 C51 Cl51 118.9(9) . . ?
C51 C52 Cl52 121.8(8) . . ?
C51 C52 C53 120.4(10) . . ?
C53 C52 Cl52 117.7(9) . . ?
C52 C53 H53 121.0 . . ?
C54 C53 C52 117.9(12) . . ?
C54 C53 H53 121.0 . . ?
C53 C54 H54 118.6 . . ?
C55 C54 C53 122.9(12) . . ?
C55 C54 H54 118.6 . . ?
C54 C55 H55 120.9 . . ?
C54 C55 C56 118.1(12) . . ?
C56 C55 H55 120.9 . . ?
C51 C56 C55 120.3(11) . . ?
C51 C56 H56 119.8 . . ?
C55 C56 H56 119.8 . . ?
C62 C61 Cl61 121.6(11) . . ?
C66 C61 Cl61 119.8(12) . . ?
C66 C61 C62 118.5(13) . . ?
C61 C62 Cl62 119.0(10) . . ?
C63 C62 Cl62 121.9(10) . . ?
C63 C62 C61 119.0(12) . . ?
C62 C63 H63 119.8 . . ?
C64 C63 C62 120.4(11) . . ?
C64 C63 H63 119.8 . . ?
C63 C64 H64 119.6 . . ?
C65 C64 C63 120.8(12) . . ?
C65 C64 H64 119.6 . . ?
C64 C65 H65 119.4 . . ?
C64 C65 C66 121.2(14) . . ?
C66 C65 H65 119.4 . . ?
C61 C66 C65 119.9(13) . . ?
C61 C66 H66 120.1 . . ?
C65 C66 H66 120.1 . . ?

loop_
_geom_bond_atom_site_label_1
_geom_bond_atom_site_label_2
_geom_bond_distance
_geom_bond_site_symmetry_2
_geom_bond_publ_flag
I11 Fe11 2.5583(13) . ?
I12 Fe11 2.5631(12) . ?
I13 Fe12 2.5956(14) . ?
I14 Fe12 2.6022(13) . ?
I15 Fe13 2.5511(14) . ?
I16 Fe13 2.5580(13) . ?
Fe11 N101 2.048(6) . ?
Fe11 N102 2.077(6) . ?
Fe12 N103 2.070(6) . ?
Fe12 N104 2.088(6) . ?
Fe13 N105 2.092(6) . ?
Fe13 N106 2.068(6) . ?
K21 O201 2.837(7) . ?
K21 O202 2.957(7) . ?
K21 O203 2.815(7) . ?
K21 O204 2.859(7) . ?
K21 O205 2.872(7) . ?
K21 O206 2.819(6) . ?
K21 N112 3.153(9) . ?
K21 N201 2.971(8) . ?
K21 N202 3.035(8) . ?
K31 O301 2.855(7) . ?
K31 O302 2.863(7) . ?
K31 O303 2.885(7) . ?
K31 O304 2.923(7) . ?
K31 O305 2.807(7) . ?
K31 O306 2.809(7) . ?
K31 N110 3.053(7) . ?
K31 N301 2.962(8) . ?
K31 N302 2.975(8) . ?
K41 O401 2.847(7) . ?
K41 O402 2.818(7) . ?
K41 O403 2.789(7) . ?
K41 O404 2.854(7) . ?
K41 O405 2.872(7) . ?
K41 O406 2.854(7) . ?
K41 N108 2.897(8) . ?
K41 N401 2.963(9) . ?
K41 N402 3.009(8) . ?
O201 C202 1.433(11) . ?
O201 C203 1.429(12) . ?
O202 C204 1.430(13) . ?
O202 C205 1.394(13) . ?
O203 C208 1.405(12) . ?
O203 C209 1.400(13) . ?
O204 C210 1.430(12) . ?
O204 C211 1.400(13) . ?
O205 C214 1.398(12) . ?
O205 C215 1.414(11) . ?
O206 C216 1.408(11) . ?
O206 C217 1.447(12) . ?
O301 C302 1.420(12) . ?
O301 C303 1.419(12) . ?
O302 C304 1.414(14) . ?
O302 C305 1.404(13) . ?
O303 C308 1.410(14) . ?
O303 C309 1.406(14) . ?
O304 C310 1.424(14) . ?
O304 C311 1.424(13) . ?
O305 C314 1.412(13) . ?
O305 C315 1.418(12) . ?
O306 C316 1.418(13) . ?
O306 C317 1.445(13) . ?
O401 C402 1.418(15) . ?
O401 C403 1.372(14) . ?
O402 C404 1.390(12) . ?
O402 C405 1.441(11) . ?
O403 C408 1.437(14) . ?
O403 C409 1.430(16) . ?
O404 C410 1.413(16) . ?
O404 C411 1.413(13) . ?
O405 C414 1.434(13) . ?
O405 C415 1.437(12) . ?
O406 C416 1.442(12) . ?
O406 C417 1.418(12) . ?
N101 C101 1.358(9) . ?
N101 C112 1.392(9) . ?
N102 C102 1.345(9) . ?
N102 C107 1.379(9) . ?
N103 C103 1.369(9) . ?
N103 C108 1.358(10) . ?
N104 C104 1.355(9) . ?
N104 C109 1.366(9) . ?
N105 C105 1.336(9) . ?
N105 C110 1.383(9) . ?
N106 C106 1.344(9) . ?
N106 C111 1.387(9) . ?
C117 H117 0.9500 . ?
C117 C111 1.408(10) . ?
C117 C123 1.378(11) . ?
C118 H118 0.9500 . ?
C118 C112 1.395(10) . ?
C118 C124 1.382(11) . ?
C113 H113 0.9500 . ?
C113 C107 1.410(10) . ?
C113 C119 1.389(11) . ?
C114 H114 0.9500 . ?
C114 C108 1.394(10) . ?
C114 C120 1.406(11) . ?
C115 H115 0.9500 . ?
C115 C109 1.415(10) . ?
C115 C121 1.378(10) . ?
C116 H116 0.9500 . ?
C116 C110 1.384(10) . ?
C116 C122 1.385(10) . ?
N111 C129 1.137(11) . ?
N112 C130 1.167(11) . ?
N107 C125 1.140(11) . ?
N108 C126 1.160(11) . ?
N109 C127 1.134(12) . ?
N110 C128 1.146(11) . ?
N201 C201 1.456(13) . ?
N201 C207 1.470(13) . ?
N201 C213 1.438(13) . ?
N202 C206 1.452(14) . ?
N202 C212 1.488(15) . ?
N202 C218 1.465(13) . ?
N301 C301 1.466(14) . ?
N301 C307 1.481(14) . ?
N301 C313 1.464(15) . ?
N302 C306 1.467(16) . ?
N302 C312 1.480(14) . ?
N302 C318 1.471(14) . ?
N401 C401 1.457(17) . ?
N401 C407 1.483(15) . ?
N401 C413 1.482(16) . ?
N402 C406 1.487(13) . ?
N402 C412 1.471(14) . ?
N402 C418 1.459(14) . ?
C101 C102 1.436(10) . ?
C101 C106 1.390(10) . ?
C102 C103 1.407(10) . ?
C103 C104 1.413(10) . ?
C104 C105 1.419(10) . ?
C105 C106 1.438(10) . ?
C107 C108 1.433(10) . ?
C109 C110 1.436(10) . ?
C111 C112 1.402(10) . ?
C119 C120 1.395(11) . ?
C119 C125 1.427(12) . ?
C120 C126 1.440(12) . ?
C121 C122 1.423(11) . ?
C121 C127 1.439(11) . ?
C122 C128 1.438(11) . ?
C123 C124 1.421(11) . ?
C123 C129 1.445(11) . ?
C124 C130 1.413(11) . ?
C201 H20A 0.9900 . ?
C201 H20B 0.9900 . ?
C201 C202 1.496(15) . ?
C202 H20C 0.9900 . ?
C202 H20D 0.9900 . ?
C203 H20E 0.9900 . ?
C203 H20F 0.9900 . ?
C203 C204 1.474(16) . ?
C204 H20G 0.9900 . ?
C204 H20H 0.9900 . ?
C205 H20I 0.9900 . ?
C205 H20J 0.9900 . ?
C205 C206 1.474(15) . ?
C206 H20K 0.9900 . ?
C206 H20L 0.9900 . ?
C207 H20M 0.9900 . ?
C207 H20N 0.9900 . ?
C207 C208 1.514(16) . ?
C208 H20O 0.9900 . ?
C208 H20P 0.9900 . ?
C209 H20Q 0.9900 . ?
C209 H20R 0.9900 . ?
C209 C210 1.505(15) . ?
C210 H21A 0.9900 . ?
C210 H21B 0.9900 . ?
C211 H21C 0.9900 . ?
C211 H21D 0.9900 . ?
C211 C212 1.505(17) . ?
C212 H21E 0.9900 . ?
C212 H21F 0.9900 . ?
C213 H21G 0.9900 . ?
C213 H21H 0.9900 . ?
C213 C214 1.503(14) . ?
C214 H21I 0.9900 . ?
C214 H21J 0.9900 . ?
C215 H21K 0.9900 . ?
C215 H21L 0.9900 . ?
C215 C216 1.514(14) . ?
C216 H21M 0.9900 . ?
C216 H21N 0.9900 . ?
C217 H21O 0.9900 . ?
C217 H21P 0.9900 . ?
C217 C218 1.507(15) . ?
C218 H21Q 0.9900 . ?
C218 H21R 0.9900 . ?
C301 H30A 0.9900 . ?
C301 H30B 0.9900 . ?
C301 C302 1.484(16) . ?
C302 H30C 0.9900 . ?
C302 H30D 0.9900 . ?
C303 H30E 0.9900 . ?
C303 H30F 0.9900 . ?
C303 C304 1.497(17) . ?
C304 H30G 0.9900 . ?
C304 H30H 0.9900 . ?
C305 H30I 0.9900 . ?
C305 H30J 0.9900 . ?
C305 C306 1.513(19) . ?
C306 H30K 0.9900 . ?
C306 H30L 0.9900 . ?
C307 H30M 0.9900 . ?
C307 H30N 0.9900 . ?
C307 C308 1.475(18) . ?
C308 H30O 0.9900 . ?
C308 H30P 0.9900 . ?
C309 H30Q 0.9900 . ?
C309 H30R 0.9900 . ?
C309 C310 1.488(18) . ?
C310 H31A 0.9900 . ?
C310 H31B 0.9900 . ?
C311 H31C 0.9900 . ?
C311 H31D 0.9900 . ?
C311 C312 1.483(17) . ?
C312 H31E 0.9900 . ?
C312 H31F 0.9900 . ?
C313 H31G 0.9900 . ?
C313 H31H 0.9900 . ?
C313 C314 1.496(18) . ?
C314 H31I 0.9900 . ?
C314 H31J 0.9900 . ?
C315 H31K 0.9900 . ?
C315 H31L 0.9900 . ?
C315 C316 1.502(16) . ?
C316 H31M 0.9900 . ?
C316 H31N 0.9900 . ?
C317 H31O 0.9900 . ?
C317 H31P 0.9900 . ?
C317 C318 1.511(17) . ?
C318 H31Q 0.9900 . ?
C318 H31R 0.9900 . ?
C401 H40A 0.9900 . ?
C401 H40B 0.9900 . ?
C401 C402 1.47(2) . ?
C402 H40C 0.9900 . ?
C402 H40D 0.9900 . ?
C403 H40E 0.9900 . ?
C403 H40F 0.9900 . ?
C403 C404 1.511(18) . ?
C404 H40G 0.9900 . ?
C404 H40H 0.9900 . ?
C405 H40I 0.9900 . ?
C405 H40J 0.9900 . ?
C405 C406 1.475(15) . ?
C406 H40K 0.9900 . ?
C406 H40L 0.9900 . ?
C407 H40M 0.9900 . ?
C407 H40N 0.9900 . ?
C407 C408 1.49(2) . ?
C408 H40O 0.9900 . ?
C408 H40P 0.9900 . ?
C409 H40Q 0.9900 . ?
C409 H40R 0.9900 . ?
C409 C410 1.49(2) . ?
C410 H41A 0.9900 . ?
C410 H41B 0.9900 . ?
C411 H41C 0.9900 . ?
C411 H41D 0.9900 . ?
C411 C412 1.497(18) . ?
C412 H41E 0.9900 . ?
C412 H41F 0.9900 . ?
C413 H41G 0.9900 . ?
C413 H41H 0.9900 . ?
C413 C414 1.484(16) . ?
C414 H41I 0.9900 . ?
C414 H41J 0.9900 . ?
C415 H41K 0.9900 . ?
C415 H41L 0.9900 . ?
C415 C416 1.474(15) . ?
C416 H41M 0.9900 . ?
C416 H41N 0.9900 . ?
C417 H41O 0.9900 . ?
C417 H41P 0.9900 . ?
C417 C418 1.535(16) . ?
C418 H41Q 0.9900 . ?
C418 H41R 0.9900 . ?
Cl51 C51 1.712(10) . ?
Cl52 C52 1.740(10) . ?
C51 C52 1.360(15) . ?
C51 C56 1.394(16) . ?
C52 C53 1.412(16) . ?
C53 H53 0.9500 . ?
C53 C54 1.383(18) . ?
C54 H54 0.9500 . ?
C54 C55 1.366(18) . ?
C55 H55 0.9500 . ?
C55 C56 1.401(18) . ?
C56 H56 0.9500 . ?
Cl61 C61 1.711(14) . ?
Cl62 C62 1.727(13) . ?
C61 C62 1.401(18) . ?
C61 C66 1.38(2) . ?
C62 C63 1.383(17) . ?
C63 H63 0.9500 . ?
C63 C64 1.376(19) . ?
C64 H64 0.9500 . ?
C64 C65 1.30(2) . ?
C65 H65 0.9500 . ?
C65 C66 1.40(2) . ?
C66 H66 0.9500 . ?

loop_
_geom_torsion_atom_site_label_1
_geom_torsion_atom_site_label_2
_geom_torsion_atom_site_label_3
_geom_torsion_atom_site_label_4
_geom_torsion
_geom_torsion_site_symmetry_1
_geom_torsion_site_symmetry_2
_geom_torsion_site_symmetry_3
_geom_torsion_site_symmetry_4
_geom_torsion_publ_flag
Fe11 N101 C101 C102 0.0(9) . . . . ?
Fe11 N101 C101 C106 178.4(6) . . . . ?
Fe11 N101 C112 C118 0.5(11) . . . . ?
Fe11 N101 C112 C111 179.5(6) . . . . ?
Fe11 N102 C102 C101 1.8(9) . . . . ?
Fe11 N102 C102 C103 -178.9(6) . . . . ?
Fe11 N102 C107 C113 1.4(11) . . . . ?
Fe11 N102 C107 C108 -178.7(6) . . . . ?
Fe12 N103 C103 C102 175.4(6) . . . . ?
Fe12 N103 C103 C104 -5.0(9) . . . . ?
Fe12 N103 C108 C114 6.9(12) . . . . ?
Fe12 N103 C108 C107 -172.7(6) . . . . ?
Fe12 N104 C104 C103 -0.4(9) . . . . ?
Fe12 N104 C104 C105 -178.4(6) . . . . ?
Fe12 N104 C109 C115 2.0(12) . . . . ?
Fe12 N104 C109 C110 178.8(5) . . . . ?
Fe13 N105 C105 C104 177.6(6) . . . . ?
Fe13 N105 C105 C106 -1.5(9) . . . . ?
Fe13 N105 C110 C116 3.9(11) . . . . ?
Fe13 N105 C110 C109 -176.1(5) . . . . ?
Fe13 N106 C106 C101 -176.1(6) . . . . ?
Fe13 N106 C106 C105 4.7(9) . . . . ?
Fe13 N106 C111 C117 -6.6(11) . . . . ?
Fe13 N106 C111 C112 172.9(6) . . . . ?
K21 O201 C202 C201 56.3(9) . . . . ?
K21 O201 C203 C204 -47.3(11) . . . . ?
K21 O202 C204 C203 -53.1(10) . . . . ?
K21 O202 C205 C206 47.2(12) . . . . ?
K21 O203 C208 C207 37.1(10) . . . . ?
K21 O203 C209 C210 -50.5(9) . . . . ?
K21 O204 C210 C209 -45.7(10) . . . . ?
K21 O204 C211 C212 64.5(9) . . . . ?
K21 O205 C214 C213 53.8(10) . . . . ?
K21 O205 C215 C216 -49.1(8) . . . . ?
K21 O206 C216 C215 -50.5(8) . . . . ?
K21 O206 C217 C218 54.2(9) . . . . ?
K21 N201 C201 C202 38.0(10) . . . . ?
K21 N201 C207 C208 52.2(10) . . . . ?
K21 N201 C213 C214 40.0(11) . . . . ?
K21 N202 C206 C205 46.7(12) . . . . ?
K21 N202 C212 C211 31.8(11) . . . . ?
K21 N202 C218 C217 46.6(10) . . . . ?
K31 O301 C302 C301 54.7(10) . . . . ?
K31 O301 C303 C304 -48.3(10) . . . . ?
K31 O302 C304 C303 -46.3(11) . . . . ?
K31 O302 C305 C306 38.8(13) . . . . ?
K31 O303 C308 C307 48.2(11) . . . . ?
K31 O303 C309 C310 -44.7(12) . . . . ?
K31 O304 C310 C309 -56.7(14) . . . . ?
K31 O304 C311 C312 47.4(12) . . . . ?
K31 O305 C314 C313 39.9(11) . . . . ?
K31 O305 C315 C316 -48.2(10) . . . . ?
K31 O306 C316 C315 -49.1(9) . . . . ?
K31 O306 C317 C318 57.5(11) . . . . ?
K31 N301 C301 C302 42.3(12) . . . . ?
K31 N301 C307 C308 45.0(12) . . . . ?
K31 N301 C313 C314 50.1(11) . . . . ?
K31 N302 C306 C305 50.3(11) . . . . ?
K31 N302 C312 C311 47.0(11) . . . . ?
K31 N302 C318 C317 37.9(11) . . . . ?
K41 O401 C402 C401 -36.0(16) . . . . ?
K41 O401 C403 C404 54.9(11) . . . . ?
K41 O402 C404 C403 38.6(11) . . . . ?
K41 O402 C405 C406 -58.8(9) . . . . ?
K41 O403 C408 C407 -51.4(12) . . . . ?
K41 O403 C409 C410 42.0(13) . . . . ?
K41 O404 C410 C409 56.3(12) . . . . ?
K41 O404 C411 C412 -47.5(11) . . . . ?
K41 O405 C414 C413 -58.9(10) . . . . ?
K41 O405 C415 C416 48.6(9) . . . . ?
K41 O406 C416 C415 47.1(10) . . . . ?
K41 O406 C417 C418 -41.5(13) . . . . ?
K41 N401 C401 C402 -52.6(13) . . . . ?
K41 N401 C407 C408 -38.9(14) . . . . ?
K41 N401 C413 C414 -41.1(12) . . . . ?
K41 N402 C406 C405 -37.3(10) . . . . ?
K41 N402 C412 C411 -46.4(10) . . . . ?
K41 N402 C418 C417 -50.5(11) . . . . ?
O201 C203 C204 O202 67.7(12) . . . . ?
O202 C205 C206 N202 -64.2(14) . . . . ?
O203 C209 C210 O204 63.4(11) . . . . ?
O204 C211 C212 N202 -67.5(12) . . . . ?
O205 C215 C216 O206 66.2(9) . . . . ?
O206 C217 C218 N202 -72.4(11) . . . . ?
O301 C303 C304 O302 62.0(12) . . . . ?
O302 C305 C306 N302 -61.1(13) . . . . ?
O303 C309 C310 O304 67.6(15) . . . . ?
O304 C311 C312 N302 -65.7(13) . . . . ?
O305 C315 C316 O306 66.0(11) . . . . ?
O306 C317 C318 N302 -66.2(13) . . . . ?
O401 C403 C404 O402 -62.8(13) . . . . ?
O402 C405 C406 N402 66.1(11) . . . . ?
O403 C409 C410 O404 -66.3(15) . . . . ?
O404 C411 C412 N402 65.1(12) . . . . ?
O405 C415 C416 O406 -63.5(11) . . . . ?
O406 C417 C418 N402 63.5(14) . . . . ?
N101 C101 C102 N102 -1.2(10) . . . . ?
N101 C101 C102 C103 179.5(7) . . . . ?
N101 C101 C106 N106 2.6(12) . . . . ?
N101 C101 C106 C105 -178.2(7) . . . . ?
N102 C102 C103 N103 -1.4(12) . . . . ?
N102 C102 C103 C104 179.0(7) . . . . ?
N102 C107 C108 N103 -2.8(12) . . . . ?
N102 C107 C108 C114 177.6(7) . . . . ?
N103 C103 C104 N104 3.7(11) . . . . ?
N103 C103 C104 C105 -178.2(7) . . . . ?
N104 C104 C105 N105 -1.3(12) . . . . ?
N104 C104 C105 C106 177.7(7) . . . . ?
N104 C109 C110 N105 -0.1(11) . . . . ?
N104 C109 C110 C116 179.9(8) . . . . ?
N105 C105 C106 N106 -2.2(11) . . . . ?
N105 C105 C106 C101 178.6(7) . . . . ?
N106 C111 C112 N101 1.6(12) . . . . ?
N106 C111 C112 C118 -179.4(7) . . . . ?
C117 C111 C112 N101 -178.8(7) . . . . ?
C117 C111 C112 C118 0.2(11) . . . . ?
C117 C123 C124 C118 2.8(12) . . . . ?
C117 C123 C124 C130 -178.3(8) . . . . ?
C113 C107 C108 N103 177.1(7) . . . . ?
C113 C107 C108 C114 -2.5(11) . . . . ?
C113 C119 C120 C114 -2.9(11) . . . . ?
C113 C119 C120 C126 177.5(7) . . . . ?
C115 C109 C110 N105 176.8(7) . . . . ?
C115 C109 C110 C116 -3.2(11) . . . . ?
C115 C121 C122 C116 -1.0(11) . . . . ?
C115 C121 C122 C128 -180.0(7) . . . . ?
N201 C201 C202 O201 -65.5(11) . . . . ?
N201 C207 C208 O203 -63.1(12) . . . . ?
N201 C213 C214 O205 -66.1(12) . . . . ?
N301 C301 C302 O301 -69.4(14) . . . . ?
N301 C307 C308 O303 -64.7(14) . . . . ?
N301 C313 C314 O305 -61.9(13) . . . . ?
N401 C401 C402 O401 62.6(17) . . . . ?
N401 C407 C408 O403 60.0(15) . . . . ?
N401 C413 C414 O405 71.1(14) . . . . ?
C101 N101 C112 C118 -179.2(7) . . . . ?
C101 N101 C112 C111 -0.1(11) . . . . ?
C101 C102 C103 N103 177.8(7) . . . . ?
C101 C102 C103 C104 -1.8(11) . . . . ?
C102 N102 C107 C113 179.5(7) . . . . ?
C102 N102 C107 C108 -0.5(11) . . . . ?
C102 C101 C106 N106 -179.1(7) . . . . ?
C102 C101 C106 C105 0.1(12) . . . . ?
C102 C103 C104 N104 -176.7(7) . . . . ?
C102 C103 C104 C105 1.4(11) . . . . ?
C103 N103 C108 C114 -176.4(7) . . . . ?
C103 N103 C108 C107 3.9(11) . . . . ?
C103 C104 C105 N105 -179.3(7) . . . . ?
C103 C104 C105 C106 -0.3(12) . . . . ?
C104 N104 C109 C115 -176.9(7) . . . . ?
C104 N104 C109 C110 -0.2(11) . . . . ?
C104 C105 C106 N106 178.7(7) . . . . ?
C104 C105 C106 C101 -0.5(12) . . . . ?
C105 N105 C110 C116 179.7(7) . . . . ?
C105 N105 C110 C109 -0.3(11) . . . . ?
C106 N106 C111 C117 179.4(7) . . . . ?
C106 N106 C111 C112 -1.1(11) . . . . ?
C106 C101 C102 N102 -179.7(7) . . . . ?
C106 C101 C102 C103 1.1(11) . . . . ?
C107 N102 C102 C101 -176.7(7) . . . . ?
C107 N102 C102 C103 2.6(11) . . . . ?
C107 C113 C119 C120 1.3(12) . . . . ?
C107 C113 C119 C125 -176.3(8) . . . . ?
C108 N103 C103 C102 -2.0(11) . . . . ?
C108 N103 C103 C104 177.7(7) . . . . ?
C108 C114 C120 C119 1.8(12) . . . . ?
C108 C114 C120 C126 -178.6(7) . . . . ?
C109 N104 C104 C103 178.8(7) . . . . ?
C109 N104 C104 C105 0.8(11) . . . . ?
C109 C115 C121 C122 -0.1(12) . . . . ?
C109 C115 C121 C127 -179.5(8) . . . . ?
C110 N105 C105 C104 1.0(12) . . . . ?
C110 N105 C105 C106 -178.0(7) . . . . ?
C110 C116 C122 C121 -0.1(12) . . . . ?
C110 C116 C122 C128 178.8(8) . . . . ?
C111 N106 C106 C101 -1.0(11) . . . . ?
C111 N106 C106 C105 179.8(7) . . . . ?
C111 C117 C123 C124 -2.4(12) . . . . ?
C111 C117 C123 C129 179.9(7) . . . . ?
C112 N101 C101 C102 179.7(6) . . . . ?
C112 N101 C101 C106 -1.9(11) . . . . ?
C112 C118 C124 C123 -1.7(12) . . . . ?
C112 C118 C124 C130 179.4(8) . . . . ?
C119 C113 C107 N102 -178.6(7) . . . . ?
C119 C113 C107 C108 1.4(12) . . . . ?
C120 C114 C108 N103 -178.7(7) . . . . ?
C120 C114 C108 C107 0.9(11) . . . . ?
C121 C115 C109 N104 179.1(7) . . . . ?
C121 C115 C109 C110 2.2(11) . . . . ?
C122 C116 C110 N105 -177.8(7) . . . . ?
C122 C116 C110 C109 2.2(12) . . . . ?
C123 C117 C111 N106 -179.6(7) . . . . ?
C123 C117 C111 C112 0.9(11) . . . . ?
C124 C118 C112 N101 179.3(7) . . . . ?
C124 C118 C112 C111 0.2(12) . . . . ?
C125 C119 C120 C114 174.7(8) . . . . ?
C125 C119 C120 C126 -5.0(12) . . . . ?
C127 C121 C122 C116 178.5(8) . . . . ?
C127 C121 C122 C128 -0.5(11) . . . . ?
C129 C123 C124 C118 -179.4(8) . . . . ?
C129 C123 C124 C130 -0.5(12) . . . . ?
C201 N201 C207 C208 -67.5(11) . . . . ?
C201 N201 C213 C214 161.6(9) . . . . ?
C202 O201 C203 C204 -179.1(9) . . . . ?
C203 O201 C202 C201 -169.7(9) . . . . ?
C204 O202 C205 C206 179.0(10) . . . . ?
C205 O202 C204 C203 171.9(10) . . . . ?
C206 N202 C212 C211 154.9(9) . . . . ?
C206 N202 C218 C217 -73.2(11) . . . . ?
C207 N201 C201 C202 154.7(9) . . . . ?
C207 N201 C213 C214 -75.5(11) . . . . ?
C208 O203 C209 C210 164.1(9) . . . . ?
C209 O203 C208 C207 -178.4(9) . . . . ?
C210 O204 C211 C212 -165.9(9) . . . . ?
C211 O204 C210 C209 -173.0(9) . . . . ?
C212 N202 C206 C205 -74.8(12) . . . . ?
C212 N202 C218 C217 162.9(9) . . . . ?
C213 N201 C201 C202 -82.9(11) . . . . ?
C213 N201 C207 C208 169.9(8) . . . . ?
C214 O205 C215 C216 179.5(8) . . . . ?
C215 O205 C214 C213 -174.2(8) . . . . ?
C216 O206 C217 C218 -173.4(8) . . . . ?
C217 O206 C216 C215 178.6(8) . . . . ?
C218 N202 C206 C205 162.5(10) . . . . ?
C218 N202 C212 C211 -82.3(11) . . . . ?
C301 N301 C307 C308 -72.5(13) . . . . ?
C301 N301 C313 C314 167.5(9) . . . . ?
C302 O301 C303 C304 -178.5(9) . . . . ?
C303 O301 C302 C301 -172.5(9) . . . . ?
C304 O302 C305 C306 -177.4(10) . . . . ?
C305 O302 C304 C303 168.5(10) . . . . ?
C306 N302 C312 C311 167.0(9) . . . . ?
C306 N302 C318 C317 -81.1(12) . . . . ?
C307 N301 C301 C302 160.9(10) . . . . ?
C307 N301 C313 C314 -70.2(12) . . . . ?
C308 O303 C309 C310 174.8(10) . . . . ?
C309 O303 C308 C307 -170.5(10) . . . . ?
C310 O304 C311 C312 178.3(12) . . . . ?
C311 O304 C310 C309 171.1(11) . . . . ?
C312 N302 C306 C305 -70.4(12) . . . . ?
C312 N302 C318 C317 159.1(10) . . . . ?
C313 N301 C301 C302 -75.6(13) . . . . ?
C313 N301 C307 C308 164.5(10) . . . . ?
C314 O305 C315 C316 169.9(9) . . . . ?
C315 O305 C314 C313 179.4(9) . . . . ?
C316 O306 C317 C318 -175.0(9) . . . . ?
C317 O306 C316 C315 -176.4(9) . . . . ?
C318 N302 C306 C305 169.7(10) . . . . ?
C318 N302 C312 C311 -73.8(11) . . . . ?
C401 N401 C407 C408 -157.9(11) . . . . ?
C401 N401 C413 C414 75.7(13) . . . . ?
C402 O401 C403 C404 -165.1(11) . . . . ?
C403 O401 C402 C401 -173.6(12) . . . . ?
C404 O402 C405 C406 163.8(8) . . . . ?
C405 O402 C404 C403 173.5(9) . . . . ?
C406 N402 C412 C411 73.0(11) . . . . ?
C406 N402 C418 C417 -168.5(9) . . . . ?
C407 N401 C401 C402 69.6(14) . . . . ?
C407 N401 C413 C414 -162.7(11) . . . . ?
C408 O403 C409 C410 -177.4(11) . . . . ?
C409 O403 C408 C407 168.4(10) . . . . ?
C410 O404 C411 C412 -176.5(10) . . . . ?
C411 O404 C410 C409 -171.6(10) . . . . ?
C412 N402 C406 C405 -156.5(9) . . . . ?
C412 N402 C418 C417 69.5(12) . . . . ?
C413 N401 C401 C402 -170.5(11) . . . . ?
C413 N401 C407 C408 80.5(13) . . . . ?
C414 O405 C415 C416 174.2(8) . . . . ?
C415 O405 C414 C413 172.9(9) . . . . ?
C416 O406 C417 C418 177.0(10) . . . . ?
C417 O406 C416 C415 -169.8(10) . . . . ?
C418 N402 C406 C405 80.2(11) . . . . ?
C418 N402 C412 C411 -166.0(9) . . . . ?
Cl51 C51 C52 Cl52 0.1(13) . . . . ?
Cl51 C51 C52 C53 177.0(10) . . . . ?
Cl51 C51 C56 C55 -176.7(10) . . . . ?
Cl52 C52 C53 C54 179.9(11) . . . . ?
C51 C52 C53 C54 2.9(19) . . . . ?
C52 C51 C56 C55 4.1(18) . . . . ?
C52 C53 C54 C55 -2(2) . . . . ?
C53 C54 C55 C56 3(2) . . . . ?
C54 C55 C56 C51 -3(2) . . . . ?
C56 C51 C52 Cl52 179.3(9) . . . . ?
C56 C51 C52 C53 -3.9(17) . . . . ?
Cl61 C61 C62 Cl62 4.2(16) . . . . ?
Cl61 C61 C62 C63 -179.4(9) . . . . ?
Cl61 C61 C66 C65 178.1(13) . . . . ?
Cl62 C62 C63 C64 -179.3(9) . . . . ?
C61 C62 C63 C64 4.4(17) . . . . ?
C62 C61 C66 C65 2(2) . . . . ?
C62 C63 C64 C65 -4(2) . . . . ?
C63 C64 C65 C66 3(2) . . . . ?
C64 C65 C66 C61 -2(3) . . . . ?
C66 C61 C62 Cl62 -179.9(12) . . . . ?
C66 C61 C62 C63 -4(2) . . . . ?

loop_
_twin_individual_id
_twin_individual_mass_fraction_refined
1 0.320(19)
2 0.680(19)
